data_7708429
loop_
_publ_author_name
'Schnepf, Andreas'
'Schrenk, Claudio'
'Kimmich, Roman'

_publ_section_title
;
 Higher stability within metalloid tin clusters via Cation-Anion
 interaction.
;
_journal_name_full 'Dalton Transactions'
_journal_paper_doi 10.1039/D1DT02591K
_journal_year 2021
_chemical_formula_moiety 'C48 H132 K2 Si16 Sn10'
_chemical_formula_sum 'C48 H132 K2 Si16 Sn10'
_chemical_formula_weight 2424.07
_chemical_properties_physical Air-sensitive,Moisture-sensitive
_space_group_crystal_system monoclinic
_space_group_IT_number 15
_space_group_name_Hall '-C 2yc'
_space_group_name_H-M_alt 'C 1 2/c 1'
_atom_sites_solution_hydrogens geom
_atom_sites_solution_primary dual
_audit_creation_date 2021-05-12
_audit_creation_method
;
Olex2 1.2
(compiled 2018.05.29 svn.r3508 for OlexSys, GUI svn.r5506)
;
_audit_update_record
;
2021-07-27 deposited with the CCDC.	2021-09-24 downloaded from the CCDC.
;
_cell_angle_alpha 90
_cell_angle_beta 116.477(6)
_cell_angle_gamma 90
_cell_formula_units_Z 8
_cell_length_a 35.991(4)
_cell_length_b 18.5716(18)
_cell_length_c 34.997(4)
_cell_measurement_reflns_used 9860
_cell_measurement_temperature 100
_cell_measurement_theta_max 23.981
_cell_measurement_theta_min 2.192
_cell_volume 20939(4)
_computing_cell_refinement 'SAINT V8.40B (?, 2016)'
_computing_data_reduction 'SAINT V8.40B (?, 2016)'
_computing_molecular_graphics 'Olex2 (Dolomanov et al., 2009)'
_computing_publication_material 'Olex2 (Dolomanov et al., 2009)'
_computing_structure_refinement 'ShelXL (Sheldrick, 2015)'
_computing_structure_solution 'ShelXT (Sheldrick, 2015)'
_diffrn_ambient_temperature 100
_diffrn_detector 'Bruker APEX2 area detector'
_diffrn_detector_area_resol_mean 7.9
_diffrn_detector_type 'CCD area detector'
_diffrn_measured_fraction_theta_full 1.000
_diffrn_measured_fraction_theta_max 1.000
_diffrn_measurement_device 'three-circle diffractometer'
_diffrn_measurement_device_type 'Bruker SMART APEX2 area detector'
_diffrn_measurement_method '\w and \f scans'
_diffrn_radiation_monochromator 'mirror optics'
_diffrn_radiation_probe x-ray
_diffrn_radiation_type MoK\a
_diffrn_radiation_wavelength 0.71073
_diffrn_reflns_av_R_equivalents 0.1100
_diffrn_reflns_av_unetI/netI 0.0536
_diffrn_reflns_Laue_measured_fraction_full 1.000
_diffrn_reflns_Laue_measured_fraction_max 1.000
_diffrn_reflns_limit_h_max 42
_diffrn_reflns_limit_h_min -42
_diffrn_reflns_limit_k_max 21
_diffrn_reflns_limit_k_min -21
_diffrn_reflns_limit_l_max 41
_diffrn_reflns_limit_l_min -41
_diffrn_reflns_number 144454
_diffrn_reflns_point_group_measured_fraction_full 1.000
_diffrn_reflns_point_group_measured_fraction_max 1.000
_diffrn_reflns_theta_full 24.750
_diffrn_reflns_theta_max 24.750
_diffrn_reflns_theta_min 1.546
_diffrn_source 'microfocus sealed X-ray tube'
_diffrn_source_type 'Incoatec I\ms'
_exptl_absorpt_coefficient_mu 2.628
_exptl_absorpt_correction_T_max 0.7454
_exptl_absorpt_correction_T_min 0.5265
_exptl_absorpt_correction_type multi-scan
_exptl_absorpt_process_details
'SADABS-2016/2 (Bruker,2016/2) was used for absorption correction. wR2(int) was 0.1208 before and 0.0712 after correction. The Ratio of minimum to maximum transmission is 0.7063. The \l/2 correction factor is Not present.'
_exptl_crystal_colour black
_exptl_crystal_colour_primary black
_exptl_crystal_density_diffrn 1.538
_exptl_crystal_description irregular
_exptl_crystal_F_000 9456
_exptl_crystal_recrystallization_method 'Re-crystallisation from solvent: toluene'
_exptl_crystal_size_max 0.339
_exptl_crystal_size_mid 0.228
_exptl_crystal_size_min 0.024
_refine_diff_density_max 1.744
_refine_diff_density_min -0.956
_refine_diff_density_rms 0.201
_refine_ls_extinction_method none
_refine_ls_goodness_of_fit_ref 1.158
_refine_ls_hydrogen_treatment constr
_refine_ls_matrix_type full
_refine_ls_number_parameters 825
_refine_ls_number_reflns 17913
_refine_ls_number_restraints 378
_refine_ls_restrained_S_all 1.153
_refine_ls_R_factor_all 0.1059
_refine_ls_R_factor_gt 0.0630
_refine_ls_shift/su_max 0.001
_refine_ls_shift/su_mean 0.000
_refine_ls_structure_factor_coef Fsqd
_refine_ls_weighting_details 'w=1/[\s^2^(Fo^2^)+(0.0509P)^2^+799.7802P] where P=(Fo^2^+2Fc^2^)/3'
_refine_ls_weighting_scheme calc
_refine_ls_wR_factor_gt 0.1397
_refine_ls_wR_factor_ref 0.1838
_reflns_Friedel_coverage 0.000
_reflns_number_gt 12190
_reflns_number_total 17913
_reflns_threshold_expression 'I > 2\s(I)'
_cod_data_source_file d1dt02591k2.cif
_cod_data_source_block 6_sq
_cod_database_code 7708429
_shelx_shelxl_version_number 2014/7
_shelx_space_group_comment
;
The symmetry employed for this shelxl refinement is uniquely defined
by the following loop, which should always be used as a source of
symmetry information in preference to the above space-group names.
They are only intended as comments.
;
_olex2_refinement_description
;
1. Fixed Uiso
 At 1.2 times of:
  All C(H,H) groups, All C(H,H,H,H) groups
 At 1.5 times of:
  All C(H,H,H) groups, All C(H,H,H,H,H,H) groups
2. Restrained distances
 C125-C126
 1.54 with sigma of 0.02
 C127-C128 = C130-C129
 1.54 with sigma of 0.02
 C333-C334 = C335-C334
 1.54 with sigma of 0.02
 C734-C735 = C737-C736
 1.54 with sigma of 0.02
 C732-C731 = C733-C731
 1.54 with sigma of 0.02
 C740-C738 = C739-C738
 1.54 with sigma of 0.02
 C332-C331
 1.54 with sigma of 0.02
 Si31-C316 \\sim Si31-C312 \\sim Si31-C311 \\sim Si31-C315 \\sim Si31-C314
\\sim Si31-C313
 with sigma of 0.02
3. Uiso/Uaniso restraints and constraints
C123 \\sim C125: within 2A with sigma of 0.01 and sigma for terminal atoms of
0.02
C734 \\sim C735: within 2A with sigma of 0.01 and sigma for terminal atoms of
0.02
C322 \\sim C325: within 2A with sigma of 0.01 and sigma for terminal atoms of
0.02
C127 \\sim C129: within 2A with sigma of 0.01 and sigma for terminal atoms of
0.02
C128 \\sim C130: within 2A with sigma of 0.01 and sigma for terminal atoms of
0.02
C124 \\sim C126: within 2A with sigma of 0.01 and sigma for terminal atoms of
0.02
C312 \\sim C316: within 2A with sigma of 0.01 and sigma for terminal atoms of
0.02
C313 \\sim C314: within 2A with sigma of 0.01 and sigma for terminal atoms of
0.02
C321 \\sim C324: within 2A with sigma of 0.01 and sigma for terminal atoms of
0.02
C333 \\sim C335: within 2A with sigma of 0.01 and sigma for terminal atoms of
0.02
C532 \\sim C533: within 2A with sigma of 0.01 and sigma for terminal atoms of
0.02
C732 \\sim C733: within 2A with sigma of 0.01 and sigma for terminal atoms of
0.02
C311 \\sim C315: within 2A with sigma of 0.01 and sigma for terminal atoms of
0.02
C534 \\sim C535: within 2A with sigma of 0.01 and sigma for terminal atoms of
0.02
C336 \\sim C337: within 2A with sigma of 0.01 and sigma for terminal atoms of
0.02
C333 \\sim C334: within 2A with sigma of 0.01 and sigma for terminal atoms of
0.02
Uanis(C128) \\sim Ueq: with sigma of 0.01 and sigma for terminal atoms of 0.02
Uanis(C331) \\sim Ueq, Uanis(C332) \\sim Ueq, Uanis(C337) \\sim Ueq,
Uanis(C336) \\sim Ueq: with sigma of 0.02 and sigma for terminal atoms of 0.04
Uanis(C321) \\sim Ueq, Uanis(C324) \\sim Ueq, Uanis(C322) \\sim Ueq,
Uanis(C325) \\sim Ueq: with sigma of 0.02 and sigma for terminal atoms of 0.04
Uanis(C314) \\sim Ueq, Uanis(C313) \\sim Ueq, Uanis(C315) \\sim Ueq,
Uanis(C311) \\sim Ueq, Uanis(C312) \\sim Ueq, Uanis(C316) \\sim Ueq: with sigma
of 0.02 and sigma for terminal atoms of 0.04
Uanis(C735) \\sim Ueq, Uanis(C734) \\sim Ueq, Uanis(C736) \\sim Ueq,
Uanis(C737) \\sim Ueq: with sigma of 0.01 and sigma for terminal atoms of 0.02
Uanis(C123) \\sim Ueq, Uanis(C125) \\sim Ueq: with sigma of 0.02 and sigma for
terminal atoms of 0.04
Uanis(C334) \\sim Ueq: with sigma of 0.02 and sigma for terminal atoms of 0.04
Uanis(C324) \\sim Ueq: with sigma of 0.01 and sigma for terminal atoms of 0.02
Uanis(C333) \\sim Ueq: with sigma of 0.01 and sigma for terminal atoms of 0.02
Uanis(C535) \\sim Ueq: with sigma of 0.01 and sigma for terminal atoms of 0.02
Uanis(C122) \\sim Ueq, Uanis(C121) \\sim Ueq: with sigma of 0.02 and sigma for
terminal atoms of 0.04
4. Rigid body (RIGU) restrains
 Si73, C731, C732, C733, C734, C735, C736, C737, C738, C739, C740
 with sigma for 1-2 distances of 0.004 and sigma for 1-3 distances of 0.004
 Si31, C311, C312, C313, C314, C315, C316
 with sigma for 1-2 distances of 0.004 and sigma for 1-3 distances of 0.004
 C121, C122
 with sigma for 1-2 distances of 0.004 and sigma for 1-3 distances of 0.004
5. Others
 Sof(C125)=Sof(H12K)=Sof(H12L)=Sof(H12M)=Sof(C126)=Sof(H12N)=Sof(H12O)=
 Sof(C129)=Sof(H12U)=Sof(H12V)=Sof(H12W)=Sof(C130)=Sof(H13A)=Sof(H13B)=1-FVAR(1)
 Sof(C123)=Sof(H12F)=Sof(H12G)=Sof(H12H)=Sof(C124)=Sof(H12I)=Sof(H12J)=
 Sof(C127)=Sof(H12P)=Sof(H12Q)=Sof(H12R)=Sof(C128)=Sof(H12S)=Sof(H12T)=FVAR(1)
 Sof(C311)=Sof(H31A)=Sof(H31B)=Sof(H31C)=Sof(C312)=Sof(H31D)=Sof(H31E)=
 Sof(H31F)=Sof(C313)=Sof(H31G)=Sof(H31H)=Sof(H31I)=Sof(C321)=Sof(H32A)=
 Sof(H32B)=Sof(H32C)=Sof(C322)=Sof(H32D)=Sof(H32E)=Sof(H32F)=Sof(H33I)=
 Sof(H33J)=Sof(C335)=Sof(H33M)=Sof(H33N)=Sof(H33O)=Sof(H53C)=Sof(H53D)=
 Sof(C533)=Sof(H53H)=Sof(H53I)=Sof(H53J)=Sof(H73D)=Sof(H73E)=Sof(H73F)=
 Sof(C732)=Sof(H73G)=Sof(H73H)=Sof(C734)=Sof(H73K)=Sof(H73L)=Sof(H73M)=
 Sof(C735)=Sof(H73N)=Sof(H73O)=Sof(H73X)=Sof(H73Y)=Sof(H)=Sof(C739)=Sof(H73Z)=
 Sof(HA)=1-FVAR(2)
 Sof(C314)=Sof(H31J)=Sof(H31K)=Sof(H31L)=Sof(C315)=Sof(H31M)=Sof(H31N)=
 Sof(H31O)=Sof(C316)=Sof(H31P)=Sof(H31Q)=Sof(H31R)=Sof(C324)=Sof(H32J)=
 Sof(H32K)=Sof(H32L)=Sof(C325)=Sof(H32M)=Sof(H32N)=Sof(H32O)=Sof(C333)=
 Sof(H33F)=Sof(H33G)=Sof(H33H)=Sof(H33K)=Sof(H33L)=Sof(H53A)=Sof(H53B)=
 Sof(C532)=Sof(H53E)=Sof(H53F)=Sof(H53G)=Sof(H73A)=Sof(H73B)=Sof(H73C)=
 Sof(C733)=Sof(H73I)=Sof(H73J)=Sof(C736)=Sof(H73P)=Sof(H73Q)=Sof(H73R)=
 Sof(C737)=Sof(H73S)=Sof(H73T)=Sof(H73U)=Sof(H73V)=Sof(H73W)=Sof(C740)=
 Sof(H74A)=Sof(H74B)=FVAR(2)
6.a Secondary CH2 refined with riding coordinates:
 C122(H12D,H12E), C124(H12I,H12J), C126(H12N,H12O), C128(H12S,H12T), C130(H13A,
 H13B), C332(H33D,H33E), C334(H33K,H33L), C334(H33I,H33J), C337(H33S,H33T),
 C531(H53C,H53D), C531(H53A,H53B), C534(H53K,H53L), C536(H53P,H53Q), C732(H73G,
 H73H), C733(H73I,H73J), C735(H73N,H73O), C737(H73S,H73T), C739(H73Z,HA),
 C740(H74A,H74B)
6.b Me refined with riding coordinates:
 C111(H11A,H11B,H11C), C113(H11G,H11H,H11I), C121(H12A,H12B,H12C), C123(H12F,
 H12G,H12H), C125(H12K,H12L,H12M), C127(H12P,H12Q,H12R), C129(H12U,H12V,H12W),
 C131(H13C,H13D,H13E), C132(H13F,H13G,H13H), C133(H13I,H13J,H13K), C311(H31A,
 H31B,H31C), C312(H31D,H31E,H31F), C313(H31G,H31H,H31I), C314(H31J,H31K,H31L),
 C315(H31M,H31N,H31O), C316(H31P,H31Q,H31R), C321(H32A,H32B,H32C), C322(H32D,
 H32E,H32F), C323(H32G,H32H,H32I), C324(H32J,H32K,H32L), C325(H32M,H32N,H32O),
 C331(H33A,H33B,H33C), C333(H33F,H33G,H33H), C335(H33M,H33N,H33O), C336(H33P,
 H33Q,H33R), C511(H51A,H51B,H51C), C512(H51D,H51E,H51F), C513(H51G,H51H,H51I),
 C521(H52A,H52B,H52C), C522(H52D,H52E,H52F), C523(H52G,H52H,H52I), C532(H53E,
 H53F,H53G), C533(H53H,H53I,H53J), C535(H53M,H53N,H53O), C537(H53R,H53S,H53T),
 C711(H71A,H71B,H71C), C712(H71D,H71E,H71F), C713(H71G,H71H,H71I), C721(H72A,
 H72B,H72C), C722(H72D,H72E,H72F), C723(H72G,H72H,H72I), C731(H73D,H73E,H73F),
 C731(H73A,H73B,H73C), C734(H73K,H73L,H73M), C736(H73P,H73Q,H73R), C738(H73U,
 H73V,H73W), C738(H73X,H73Y,H)
6.c Idealised Me refined as rotating group:
 C112(H11D,H11E,H11F)
;
_platon_squeeze_void_probe_radius 1.20
_olex2_submission_special_instructions 'No special instructions were received'

loop_
_space_group_symop_operation_xyz
'x, y, z'
'-x, y, -z+1/2'
'x+1/2, y+1/2, z'
'-x+1/2, y+1/2, -z+1/2'
'-x, -y, -z'
'x, -y, z-1/2'
'-x+1/2, -y+1/2, -z'
'x+1/2, -y+1/2, z-1/2'

loop_
_atom_site_label
_atom_site_type_symbol
_atom_site_fract_x
_atom_site_fract_y
_atom_site_fract_z
_atom_site_U_iso_or_equiv
_atom_site_adp_type
_atom_site_occupancy
_atom_site_site_symmetry_order
_atom_site_calc_flag
_atom_site_refinement_flags_posn
_atom_site_refinement_flags_adp
_atom_site_refinement_flags_occupancy
_atom_site_disorder_assembly
_atom_site_disorder_group
Sn1 Sn 0.34210(3) 0.17301(5) 0.27857(3) 0.0360(2) Uani 1 1 d . . . . .
Sn2 Sn 0.27991(3) 0.07775(5) 0.21329(3) 0.0391(2) Uani 1 1 d . . . . .
Sn3 Sn 0.33646(3) 0.11513(5) 0.17870(3) 0.0374(2) Uani 1 1 d . . . . .
Sn4 Sn 0.39785(3) 0.20911(5) 0.24049(3) 0.0375(2) Uani 1 1 d . . . . .
Sn5 Sn 0.22995(3) 0.17279(5) 0.14082(3) 0.0366(2) Uani 1 1 d . . . . .
Sn6 Sn 0.28923(3) 0.20369(5) 0.10659(3) 0.0373(2) Uani 1 1 d . . . . .
Sn7 Sn 0.34811(3) 0.30467(5) 0.16794(3) 0.0374(2) Uani 1 1 d . . . . .
Sn8 Sn 0.33472(3) 0.32387(5) 0.24535(3) 0.0369(2) Uani 1 1 d . . . . .
Sn9 Sn 0.26203(3) 0.32313(5) 0.15669(3) 0.0372(2) Uani 1 1 d . . . . .
Sn10 Sn 0.25737(3) 0.23624(5) 0.22804(3) 0.0373(2) Uani 1 1 d . . . . .
K1 K 0.25031(12) -0.05660(19) 0.26443(10) 0.0608(10) Uani 1 1 d . . . . .
K2 K 0.5000 0.2349(3) 0.2500 0.0496(11) Uani 1 2 d S T P . .
K3 K 0.2500 0.2500 0.0000 0.0513(12) Uani 1 2 d S T P . .
Si1 Si 0.35782(12) 0.2018(2) 0.35841(11) 0.0372(8) Uani 1 1 d . . . . .
Si3 Si 0.36775(12) 0.0056(2) 0.15611(12) 0.0421(9) Uani 1 1 d . . . . .
Si5 Si 0.14970(12) 0.2042(2) 0.10293(11) 0.0376(8) Uani 1 1 d . . . . .
Si7 Si 0.36380(12) 0.4359(2) 0.14909(11) 0.0411(9) Uani 1 1 d . . . . .
Si11 Si 0.30735(13) 0.2697(2) 0.36806(12) 0.0424(9) Uani 1 1 d . . . . .
Si12 Si 0.42258(13) 0.2593(2) 0.39156(13) 0.0508(10) Uani 1 1 d . . . . .
Si13 Si 0.35882(12) 0.0871(2) 0.38706(11) 0.0390(8) Uani 1 1 d . . . . .
Si31 Si 0.31559(16) -0.0499(3) 0.09573(14) 0.0654(13) Uani 1 1 d D U . . .
Si32 Si 0.41889(15) 0.0550(2) 0.14015(15) 0.0585(12) Uani 1 1 d . . . . .
Si33 Si 0.39709(16) -0.0726(3) 0.21465(14) 0.0638(13) Uani 1 1 d . . . . .
Si51 Si 0.12197(13) 0.2663(2) 0.14306(12) 0.0440(9) Uani 1 1 d . . . . .
Si52 Si 0.13593(12) 0.2769(2) 0.04294(11) 0.0387(8) Uani 1 1 d . . . . .
Si53 Si 0.11921(13) 0.0908(2) 0.07910(12) 0.0464(9) Uani 1 1 d . . . . .
Si71 Si 0.30818(13) 0.4776(2) 0.08581(13) 0.0500(10) Uani 1 1 d . . . . .
Si72 Si 0.41750(13) 0.4050(2) 0.13120(13) 0.0476(10) Uani 1 1 d . . . . .
Si73 Si 0.38739(15) 0.5253(2) 0.20249(14) 0.0558(11) Uani 1 1 d . U . . .
C111 C 0.2587(5) 0.2175(9) 0.3521(6) 0.069(5) Uani 1 1 d . . . . .
H11A H 0.2484 0.2018 0.3224 0.103 Uiso 1 1 calc R . . . .
H11B H 0.2643 0.1752 0.3706 0.103 Uiso 1 1 calc R . . . .
H11C H 0.2378 0.2478 0.3549 0.103 Uiso 1 1 calc R . . . .
C112 C 0.2937(5) 0.3533(7) 0.3350(5) 0.051(4) Uani 1 1 d . . . . .
H11D H 0.2821 0.3403 0.3047 0.077 Uiso 1 1 calc GR . . . .
H11E H 0.3187 0.3826 0.3428 0.077 Uiso 1 1 calc GR . . . .
H11F H 0.2731 0.3808 0.3401 0.077 Uiso 1 1 calc GR . . . .
C113 C 0.3267(6) 0.2992(10) 0.4247(5) 0.081(6) Uani 1 1 d . . . . .
H11G H 0.3524 0.3268 0.4332 0.121 Uiso 1 1 calc R . . . .
H11H H 0.3058 0.3294 0.4274 0.121 Uiso 1 1 calc R . . . .
H11I H 0.3322 0.2568 0.4431 0.121 Uiso 1 1 calc R . . . .
C121 C 0.4578(7) 0.3955(11) 0.3847(8) 0.106(7) Uani 1 1 d . U . . .
H12A H 0.4507 0.4448 0.3738 0.159 Uiso 1 1 calc R . . . .
H12B H 0.4751 0.3969 0.4156 0.159 Uiso 1 1 calc R . . . .
H12C H 0.4732 0.3721 0.3710 0.159 Uiso 1 1 calc R . . . .
C122 C 0.4183(7) 0.3534(11) 0.3747(8) 0.114(8) Uani 1 1 d . U . . .
H12D H 0.4010 0.3547 0.3434 0.137 Uiso 1 1 calc R . . . .
H12E H 0.4028 0.3795 0.3878 0.137 Uiso 1 1 calc R . . . .
C123 C 0.4698(13) 0.1491(17) 0.3721(12) 0.094(11) Uani 0.662(16) 1 d . U . A 1
H12F H 0.4898 0.1413 0.3605 0.140 Uiso 0.662(16) 1 calc R . . A 1
H12G H 0.4816 0.1317 0.4016 0.140 Uiso 0.662(16) 1 calc R . . A 1
H12H H 0.4442 0.1227 0.3548 0.140 Uiso 0.662(16) 1 calc R . . A 1
C124 C 0.4607(9) 0.2252(18) 0.3711(9) 0.078(8) Uani 0.662(16) 1 d . U . A 1
H12I H 0.4502 0.2413 0.3411 0.093 Uiso 0.662(16) 1 calc R . . A 1
H12J H 0.4874 0.2503 0.3877 0.093 Uiso 0.662(16) 1 calc R . . A 1
C125 C 0.471(3) 0.184(4) 0.370(2) 0.104(15) Uani 0.338(16) 1 d D U . A 2
H12K H 0.4938 0.1506 0.3765 0.156 Uiso 0.338(16) 1 calc R . . A 2
H12L H 0.4451 0.1629 0.3481 0.156 Uiso 0.338(16) 1 calc R . . A 2
H12M H 0.4764 0.2295 0.3594 0.156 Uiso 0.338(16) 1 calc R . . A 2
C126 C 0.4655(17) 0.198(3) 0.4107(16) 0.083(10) Uani 0.338(16) 1 d D U . A 2
H12N H 0.4908 0.2206 0.4332 0.099 Uiso 0.338(16) 1 calc R . . A 2
H12O H 0.4591 0.1535 0.4218 0.099 Uiso 0.338(16) 1 calc R . . A 2
C127 C 0.4733(11) 0.2987(18) 0.4804(9) 0.115(12) Uani 0.662(16) 1 d D U . A 1
H12P H 0.4822 0.2814 0.5096 0.172 Uiso 0.662(16) 1 calc R . . A 1
H12Q H 0.4976 0.3061 0.4752 0.172 Uiso 0.662(16) 1 calc R . . A 1
H12R H 0.4583 0.3444 0.4765 0.172 Uiso 0.662(16) 1 calc R . . A 1
C128 C 0.4447(8) 0.2433(13) 0.4489(7) 0.063(6) Uani 0.662(16) 1 d D U . A 1
H12S H 0.4213 0.2354 0.4560 0.075 Uiso 0.662(16) 1 calc R . . A 1
H12T H 0.4603 0.1974 0.4547 0.075 Uiso 0.662(16) 1 calc R . . A 1
C129 C 0.438(2) 0.250(3) 0.4795(13) 0.094(14) Uani 0.338(16) 1 d D U . A 2
H12U H 0.4405 0.2728 0.5057 0.141 Uiso 0.338(16) 1 calc R . . A 2
H12V H 0.4163 0.2132 0.4702 0.141 Uiso 0.338(16) 1 calc R . . A 2
H12W H 0.4647 0.2273 0.4849 0.141 Uiso 0.338(16) 1 calc R . . A 2
C130 C 0.4272(18) 0.307(2) 0.4446(14) 0.069(8) Uani 0.338(16) 1 d D U . A 2
H13A H 0.4490 0.3442 0.4539 0.083 Uiso 0.338(16) 1 calc R . . A 2
H13B H 0.4006 0.3300 0.4391 0.083 Uiso 0.338(16) 1 calc R . . A 2
C131 C 0.3573(5) 0.0905(8) 0.4402(4) 0.059(4) Uani 1 1 d . . . . .
H13C H 0.3333 0.1191 0.4375 0.088 Uiso 1 1 calc R . . . .
H13D H 0.3549 0.0416 0.4493 0.088 Uiso 1 1 calc R . . . .
H13E H 0.3828 0.1128 0.4615 0.088 Uiso 1 1 calc R . . . .
C132 C 0.3115(5) 0.0380(7) 0.3495(4) 0.048(4) Uani 1 1 d . . . . .
H13F H 0.2867 0.0652 0.3457 0.072 Uiso 1 1 calc R . . . .
H13G H 0.3120 0.0325 0.3219 0.072 Uiso 1 1 calc R . . . .
H13H H 0.3108 -0.0097 0.3612 0.072 Uiso 1 1 calc R . . . .
C133 C 0.4045(5) 0.0328(8) 0.3929(5) 0.055(4) Uani 1 1 d . . . . .
H13I H 0.4301 0.0572 0.4126 0.082 Uiso 1 1 calc R . . . .
H13J H 0.4032 -0.0149 0.4043 0.082 Uiso 1 1 calc R . . . .
H13K H 0.4044 0.0274 0.3650 0.082 Uiso 1 1 calc R . . . .
C311 C 0.3145(16) -0.021(2) 0.0435(9) 0.074(8) Uani 0.471(11) 1 d D U . B 2
H31A H 0.3132 0.0318 0.0415 0.111 Uiso 0.471(11) 1 calc R . . B 2
H31B H 0.3396 -0.0380 0.0421 0.111 Uiso 0.471(11) 1 calc R . . B 2
H31C H 0.2900 -0.0415 0.0197 0.111 Uiso 0.471(11) 1 calc R . . B 2
C312 C 0.2611(8) -0.028(3) 0.0889(15) 0.085(8) Uani 0.471(11) 1 d D U . B 2
H31D H 0.2589 -0.0416 0.1149 0.127 Uiso 0.471(11) 1 calc R . . B 2
H31E H 0.2559 0.0236 0.0837 0.127 Uiso 0.471(11) 1 calc R . . B 2
H31F H 0.2406 -0.0551 0.0646 0.127 Uiso 0.471(11) 1 calc R . . B 2
C313 C 0.3180(15) -0.1521(10) 0.0987(15) 0.088(8) Uani 0.471(11) 1 d D U . B 2
H31G H 0.3186 -0.1679 0.1257 0.133 Uiso 0.471(11) 1 calc R . . B 2
H31H H 0.2935 -0.1723 0.0748 0.133 Uiso 0.471(11) 1 calc R . . B 2
H31I H 0.3431 -0.1688 0.0972 0.133 Uiso 0.471(11) 1 calc R . . B 2
C314 C 0.3343(13) -0.1379(15) 0.0830(12) 0.085(8) Uani 0.529(11) 1 d D U . B 1
H31J H 0.3598 -0.1294 0.0802 0.127 Uiso 0.529(11) 1 calc R . . B 1
H31K H 0.3398 -0.1724 0.1061 0.127 Uiso 0.529(11) 1 calc R . . B 1
H31L H 0.3129 -0.1573 0.0562 0.127 Uiso 0.529(11) 1 calc R . . B 1
C315 C 0.3068(14) 0.0076(18) 0.0477(9) 0.070(7) Uani 0.529(11) 1 d D U . B 1
H31M H 0.3329 0.0123 0.0455 0.106 Uiso 0.529(11) 1 calc R . . B 1
H31N H 0.2859 -0.0151 0.0218 0.106 Uiso 0.529(11) 1 calc R . . B 1
H31O H 0.2971 0.0555 0.0511 0.106 Uiso 0.529(11) 1 calc R . . B 1
C316 C 0.2664(8) -0.061(2) 0.1018(13) 0.085(8) Uani 0.529(11) 1 d D U . B 1
H31P H 0.2720 -0.0909 0.1268 0.128 Uiso 0.529(11) 1 calc R . . B 1
H31Q H 0.2564 -0.0136 0.1055 0.128 Uiso 0.529(11) 1 calc R . . B 1
H31R H 0.2452 -0.0841 0.0762 0.128 Uiso 0.529(11) 1 calc R . . B 1
C321 C 0.4667(14) 0.073(3) 0.1988(13) 0.073(10) Uani 0.471(11) 1 d . U . B 2
H32A H 0.4750 0.0273 0.2145 0.110 Uiso 0.471(11) 1 calc R . . B 2
H32B H 0.4903 0.0932 0.1956 0.110 Uiso 0.471(11) 1 calc R . . B 2
H32C H 0.4579 0.1067 0.2146 0.110 Uiso 0.471(11) 1 calc R . . B 2
C322 C 0.4052(16) 0.137(3) 0.1136(13) 0.073(10) Uani 0.471(11) 1 d . U . B 2
H32D H 0.3930 0.1678 0.1276 0.110 Uiso 0.471(11) 1 calc R . . B 2
H32E H 0.4300 0.1597 0.1143 0.110 Uiso 0.471(11) 1 calc R . . B 2
H32F H 0.3849 0.1284 0.0839 0.110 Uiso 0.471(11) 1 calc R . . B 2
C323 C 0.4426(6) -0.0110(10) 0.1175(6) 0.072(5) Uani 1 1 d . . . . .
H32G H 0.4494 -0.0554 0.1343 0.108 Uiso 1 1 calc R . . . .
H32H H 0.4230 -0.0218 0.0879 0.108 Uiso 1 1 calc R . . . .
H32I H 0.4681 0.0095 0.1182 0.108 Uiso 1 1 calc R . . . .
C324 C 0.4565(11) 0.1055(19) 0.1821(10) 0.058(8) Uani 0.529(11) 1 d . U . B 1
H32J H 0.4427 0.1394 0.1930 0.087 Uiso 0.529(11) 1 calc R . . B 1
H32K H 0.4742 0.0730 0.2050 0.087 Uiso 0.529(11) 1 calc R . . B 1
H32L H 0.4735 0.1322 0.1715 0.087 Uiso 0.529(11) 1 calc R . . B 1
C325 C 0.3899(12) 0.126(2) 0.0925(11) 0.066(9) Uani 0.529(11) 1 d . U . B 1
H32M H 0.3683 0.1016 0.0679 0.098 Uiso 0.529(11) 1 calc R . . B 1
H32N H 0.3771 0.1642 0.1023 0.098 Uiso 0.529(11) 1 calc R . . B 1
H32O H 0.4101 0.1479 0.0842 0.098 Uiso 0.529(11) 1 calc R . . B 1
C331 C 0.3232(9) -0.1207(17) 0.2172(9) 0.160(13) Uani 1 1 d D U . . .
H33A H 0.3089 -0.1644 0.2193 0.241 Uiso 1 1 calc R . . . .
H33B H 0.3282 -0.0891 0.2415 0.241 Uiso 1 1 calc R . . . .
H33C H 0.3059 -0.0955 0.1905 0.241 Uiso 1 1 calc R . . . .
C332 C 0.3632(9) -0.1404(17) 0.2179(10) 0.151(11) Uani 1 1 d D U . . .
H33D H 0.3571 -0.1742 0.1939 0.181 Uiso 1 1 calc R . . . .
H33E H 0.3792 -0.1678 0.2445 0.181 Uiso 1 1 calc R . . . .
C333 C 0.4347(16) -0.171(3) 0.1734(12) 0.134(12) Uani 0.529(11) 1 d D U . B 2
H33F H 0.4608 -0.1959 0.1803 0.201 Uiso 0.529(11) 1 calc R . . B 2
H33G H 0.4121 -0.2057 0.1652 0.201 Uiso 0.529(11) 1 calc R . . B 2
H33H H 0.4288 -0.1373 0.1497 0.201 Uiso 0.529(11) 1 calc R . . B 2
C334 C 0.4385(8) -0.1284(13) 0.2125(7) 0.117(8) Uani 1 1 d D U . . .
H33K H 0.4627 -0.0963 0.2205 0.140 Uiso 0.529(11) 1 calc R . . B 2
H33L H 0.4462 -0.1640 0.2359 0.140 Uiso 0.529(11) 1 calc R . . B 2
H33I H 0.4296 -0.1440 0.1826 0.140 Uiso 0.471(11) 1 calc R . . B 1
H33J H 0.4637 -0.0986 0.2211 0.140 Uiso 0.471(11) 1 calc R . . B 1
C335 C 0.4493(15) -0.196(2) 0.2416(17) 0.13(2) Uani 0.471(11) 1 d D U . B 1
H33M H 0.4714 -0.2233 0.2390 0.196 Uiso 0.471(11) 1 calc R . . B 1
H33N H 0.4588 -0.1811 0.2713 0.196 Uiso 0.471(11) 1 calc R . . B 1
H33O H 0.4247 -0.2265 0.2329 0.196 Uiso 0.471(11) 1 calc R . . B 1
C336 C 0.4437(9) -0.0487(17) 0.3053(9) 0.148(9) Uani 1 1 d . U . . .
H33P H 0.4533 -0.0125 0.3281 0.222 Uiso 1 1 calc R . . . .
H33Q H 0.4265 -0.0845 0.3106 0.222 Uiso 1 1 calc R . . . .
H33R H 0.4678 -0.0727 0.3049 0.222 Uiso 1 1 calc R . . . .
C337 C 0.4200(8) -0.0147(14) 0.2654(7) 0.117(7) Uani 1 1 d . U . . .
H33S H 0.4378 0.0225 0.2616 0.140 Uiso 1 1 calc R . . . .
H33T H 0.3967 0.0108 0.2673 0.140 Uiso 1 1 calc R . . . .
C511 C 0.1227(6) 0.2106(8) 0.1886(5) 0.057(4) Uani 1 1 d . . . . .
H51A H 0.1512 0.1954 0.2072 0.086 Uiso 1 1 calc R . . . .
H51B H 0.1121 0.2395 0.2051 0.086 Uiso 1 1 calc R . . . .
H51C H 0.1051 0.1680 0.1772 0.086 Uiso 1 1 calc R . . . .
C512 C 0.0680(5) 0.2951(8) 0.1077(5) 0.057(4) Uani 1 1 d . . . . .
H51D H 0.0678 0.3240 0.0842 0.085 Uiso 1 1 calc R . . . .
H51E H 0.0504 0.2526 0.0962 0.085 Uiso 1 1 calc R . . . .
H51F H 0.0574 0.3241 0.1241 0.085 Uiso 1 1 calc R . . . .
C513 C 0.1531(5) 0.3505(7) 0.1681(4) 0.048(4) Uani 1 1 d . . . . .
H51G H 0.1819 0.3372 0.1871 0.073 Uiso 1 1 calc R . . . .
H51H H 0.1526 0.3826 0.1457 0.073 Uiso 1 1 calc R . . . .
H51I H 0.1410 0.3753 0.1846 0.073 Uiso 1 1 calc R . . . .
C521 C 0.0812(4) 0.2663(8) 0.0006(4) 0.043(3) Uani 1 1 d . . . . .
H52A H 0.0620 0.2771 0.0127 0.064 Uiso 1 1 calc R . . . .
H52B H 0.0762 0.2995 -0.0229 0.064 Uiso 1 1 calc R . . . .
H52C H 0.0769 0.2167 -0.0100 0.064 Uiso 1 1 calc R . . . .
C522 C 0.1426(5) 0.3754(7) 0.0560(4) 0.051(4) Uani 1 1 d . . . . .
H52D H 0.1243 0.3895 0.0687 0.076 Uiso 1 1 calc R . . . .
H52E H 0.1715 0.3850 0.0763 0.076 Uiso 1 1 calc R . . . .
H52F H 0.1355 0.4032 0.0299 0.076 Uiso 1 1 calc R . . . .
C523 C 0.1720(4) 0.2560(8) 0.0191(4) 0.046(3) Uani 1 1 d . . . . .
H52G H 0.2008 0.2614 0.0409 0.070 Uiso 1 1 calc R . . . .
H52H H 0.1674 0.2064 0.0084 0.070 Uiso 1 1 calc R . . . .
H52I H 0.1668 0.2892 -0.0045 0.070 Uiso 1 1 calc R . . . .
C531 C 0.0632(5) 0.0888(11) 0.0667(7) 0.086(6) Uani 1 1 d . . . . .
H53C H 0.0614 0.0819 0.0939 0.103 Uiso 0.471(11) 1 calc R . . B 2
H53D H 0.0513 0.1367 0.0554 0.103 Uiso 0.471(11) 1 calc R . . B 2
H53A H 0.0561 0.0372 0.0657 0.103 Uiso 0.529(11) 1 calc R . . B 1
H53B H 0.0620 0.1086 0.0924 0.103 Uiso 0.529(11) 1 calc R . . B 1
C532 C 0.0312(11) 0.1188(19) 0.0335(12) 0.083(10) Uani 0.529(11) 1 d . U . B 1
H53E H 0.0054 0.1087 0.0356 0.124 Uiso 0.529(11) 1 calc R . . B 1
H53F H 0.0353 0.1710 0.0338 0.124 Uiso 0.529(11) 1 calc R . . B 1
H53G H 0.0294 0.0987 0.0068 0.124 Uiso 0.529(11) 1 calc R . . B 1
C533 C 0.0361(14) 0.032(2) 0.0353(15) 0.101(12) Uani 0.471(11) 1 d . U . B 2
H53H H 0.0076 0.0370 0.0316 0.152 Uiso 0.471(11) 1 calc R . . B 2
H53I H 0.0366 0.0393 0.0078 0.152 Uiso 0.471(11) 1 calc R . . B 2
H53J H 0.0467 -0.0158 0.0464 0.152 Uiso 0.471(11) 1 calc R . . B 2
C534 C 0.1260(7) 0.0634(9) 0.0299(5) 0.079(5) Uani 1 1 d . U . . .
H53K H 0.1131 0.1001 0.0073 0.095 Uiso 1 1 calc R . . . .
H53L H 0.1560 0.0613 0.0375 0.095 Uiso 1 1 calc R . . . .
C535 C 0.1061(9) -0.0104(14) 0.0130(8) 0.131(8) Uani 1 1 d . U . . .
H53M H 0.1100 -0.0232 -0.0121 0.196 Uiso 1 1 calc R . . . .
H53N H 0.1193 -0.0468 0.0353 0.196 Uiso 1 1 calc R . . . .
H53O H 0.0764 -0.0081 0.0051 0.196 Uiso 1 1 calc R . . . .
C536 C 0.1462(5) 0.0205(8) 0.1196(4) 0.054(4) Uani 1 1 d . . . . .
H53P H 0.1332 -0.0264 0.1077 0.064 Uiso 1 1 calc R . . . .
H53Q H 0.1753 0.0181 0.1239 0.064 Uiso 1 1 calc R . . . .
C537 C 0.1468(6) 0.0295(8) 0.1630(5) 0.064(5) Uani 1 1 d . . . . .
H53R H 0.1619 -0.0108 0.1815 0.097 Uiso 1 1 calc R . . . .
H53S H 0.1606 0.0749 0.1759 0.097 Uiso 1 1 calc R . . . .
H53T H 0.1182 0.0302 0.1596 0.097 Uiso 1 1 calc R . . . .
C711 C 0.3261(7) 0.5462(12) 0.0580(6) 0.099(7) Uani 1 1 d . . . . .
H71A H 0.3491 0.5262 0.0535 0.148 Uiso 1 1 calc R . . . .
H71B H 0.3031 0.5585 0.0304 0.148 Uiso 1 1 calc R . . . .
H71C H 0.3356 0.5896 0.0757 0.148 Uiso 1 1 calc R . . . .
C712 C 0.2646(5) 0.5172(8) 0.0939(5) 0.055(4) Uani 1 1 d . . . . .
H71D H 0.2749 0.5580 0.1136 0.082 Uiso 1 1 calc R . . . .
H71E H 0.2429 0.5337 0.0664 0.082 Uiso 1 1 calc R . . . .
H71F H 0.2532 0.4806 0.1059 0.082 Uiso 1 1 calc R . . . .
C713 C 0.2865(5) 0.4004(9) 0.0481(4) 0.060(4) Uani 1 1 d . . . . .
H71G H 0.3086 0.3781 0.0431 0.090 Uiso 1 1 calc R . . . .
H71H H 0.2749 0.3647 0.0605 0.090 Uiso 1 1 calc R . . . .
H71I H 0.2646 0.4178 0.0210 0.090 Uiso 1 1 calc R . . . .
C721 C 0.3978(6) 0.3458(10) 0.0839(5) 0.074(5) Uani 1 1 d . . . . .
H72A H 0.3833 0.3046 0.0887 0.111 Uiso 1 1 calc R . . . .
H72B H 0.3784 0.3728 0.0588 0.111 Uiso 1 1 calc R . . . .
H72C H 0.4210 0.3285 0.0790 0.111 Uiso 1 1 calc R . . . .
C722 C 0.4572(5) 0.3485(10) 0.1754(5) 0.066(5) Uani 1 1 d . . . . .
H72D H 0.4692 0.3766 0.2019 0.100 Uiso 1 1 calc R . . . .
H72E H 0.4437 0.3054 0.1796 0.100 Uiso 1 1 calc R . . . .
H72F H 0.4792 0.3343 0.1677 0.100 Uiso 1 1 calc R . . . .
C723 C 0.4446(6) 0.4824(10) 0.1201(7) 0.090(6) Uani 1 1 d . . . . .
H72G H 0.4555 0.5150 0.1446 0.134 Uiso 1 1 calc R . . . .
H72H H 0.4676 0.4642 0.1149 0.134 Uiso 1 1 calc R . . . .
H72I H 0.4249 0.5084 0.0948 0.134 Uiso 1 1 calc R . . . .
C731 C 0.4485(8) 0.4469(13) 0.2685(7) 0.119(7) Uani 1 1 d D U . . .
H73D H 0.4608 0.4318 0.2985 0.178 Uiso 0.471(11) 1 calc R . . B 2
H73E H 0.4393 0.4044 0.2501 0.178 Uiso 0.471(11) 1 calc R . . B 2
H73F H 0.4692 0.4732 0.2630 0.178 Uiso 0.471(11) 1 calc R . . B 2
H73A H 0.4784 0.4453 0.2873 0.178 Uiso 0.529(11) 1 calc R . . B 1
H73B H 0.4334 0.4515 0.2859 0.178 Uiso 0.529(11) 1 calc R . . B 1
H73C H 0.4399 0.4026 0.2517 0.178 Uiso 0.529(11) 1 calc R . . B 1
C732 C 0.4125(10) 0.494(2) 0.2596(12) 0.079(6) Uani 0.471(11) 1 d D U . B 2
H73G H 0.4218 0.5368 0.2786 0.095 Uiso 0.471(11) 1 calc R . . B 2
H73H H 0.3918 0.4680 0.2657 0.095 Uiso 0.471(11) 1 calc R . . B 2
C733 C 0.4387(11) 0.5111(17) 0.2388(10) 0.083(6) Uani 0.529(11) 1 d D U . B 1
H73I H 0.4551 0.5063 0.2226 0.100 Uiso 0.529(11) 1 calc R . . B 1
H73J H 0.4487 0.5550 0.2567 0.100 Uiso 0.529(11) 1 calc R . . B 1
C734 C 0.4480(15) 0.642(2) 0.2304(13) 0.102(10) Uani 0.471(11) 1 d D U . B 2
H73K H 0.4672 0.6693 0.2231 0.153 Uiso 0.471(11) 1 calc R . . B 2
H73L H 0.4275 0.6747 0.2321 0.153 Uiso 0.471(11) 1 calc R . . B 2
H73M H 0.4636 0.6182 0.2580 0.153 Uiso 0.471(11) 1 calc R . . B 2
C735 C 0.4258(13) 0.585(2) 0.1959(12) 0.082(7) Uani 0.471(11) 1 d D U . B 2
H73N H 0.4473 0.5537 0.1940 0.098 Uiso 0.471(11) 1 calc R . . B 2
H73O H 0.4113 0.6099 0.1682 0.098 Uiso 0.471(11) 1 calc R . . B 2
C736 C 0.4101(13) 0.636(3) 0.1593(16) 0.121(13) Uani 0.529(11) 1 d D U . B 1
H73P H 0.4041 0.6830 0.1446 0.182 Uiso 0.529(11) 1 calc R . . B 1
H73Q H 0.4371 0.6388 0.1845 0.182 Uiso 0.529(11) 1 calc R . . B 1
H73R H 0.4109 0.5989 0.1399 0.182 Uiso 0.529(11) 1 calc R . . B 1
C737 C 0.3767(12) 0.619(2) 0.1727(13) 0.091(8) Uani 0.529(11) 1 d D U . B 1
H73S H 0.3494 0.6173 0.1472 0.110 Uiso 0.529(11) 1 calc R . . B 1
H73T H 0.3756 0.6572 0.1918 0.110 Uiso 0.529(11) 1 calc R . . B 1
C738 C 0.3122(5) 0.5481(11) 0.2114(6) 0.082(5) Uani 1 1 d D U . . .
H73U H 0.3007 0.5498 0.2321 0.123 Uiso 0.529(11) 1 calc R . . B 1
H73V H 0.3080 0.5947 0.1970 0.123 Uiso 0.529(11) 1 calc R . . B 1
H73W H 0.2980 0.5104 0.1903 0.123 Uiso 0.529(11) 1 calc R . . B 1
H73X H 0.2925 0.5846 0.2114 0.123 Uiso 0.471(11) 1 calc R . . B 2
H73Y H 0.2976 0.5131 0.1887 0.123 Uiso 0.471(11) 1 calc R . . B 2
H H 0.3245 0.5234 0.2391 0.123 Uiso 0.471(11) 1 calc R . . B 2
C739 C 0.3468(10) 0.5849(19) 0.2037(12) 0.072(7) Uani 0.471(11) 1 d D U . B 2
H73Z H 0.3605 0.6212 0.2264 0.086 Uiso 0.471(11) 1 calc R . . B 2
HA H 0.3337 0.6109 0.1762 0.086 Uiso 0.471(11) 1 calc R . . B 2
C740 C 0.3578(7) 0.5317(15) 0.2343(9) 0.059(6) Uani 0.529(11) 1 d D U . B 1
H74A H 0.3611 0.4855 0.2496 0.071 Uiso 0.529(11) 1 calc R . . B 1
H74B H 0.3710 0.5694 0.2562 0.071 Uiso 0.529(11) 1 calc R . . B 1

loop_
_atom_site_aniso_label
_atom_site_aniso_U_11
_atom_site_aniso_U_22
_atom_site_aniso_U_33
_atom_site_aniso_U_23
_atom_site_aniso_U_13
_atom_site_aniso_U_12
Sn1 0.0455(5) 0.0380(5) 0.0282(4) 0.0026(4) 0.0197(4) -0.0004(4)
Sn2 0.0532(6) 0.0355(5) 0.0336(5) 0.0021(4) 0.0239(4) -0.0040(4)
Sn3 0.0469(5) 0.0389(5) 0.0294(4) 0.0029(4) 0.0197(4) 0.0013(4)
Sn4 0.0402(5) 0.0422(5) 0.0327(5) 0.0030(4) 0.0186(4) -0.0002(4)
Sn5 0.0443(5) 0.0408(5) 0.0283(4) 0.0001(4) 0.0194(4) -0.0020(4)
Sn6 0.0473(5) 0.0422(5) 0.0265(4) 0.0025(4) 0.0202(4) 0.0016(4)
Sn7 0.0449(5) 0.0391(5) 0.0317(4) 0.0038(4) 0.0204(4) 0.0002(4)
Sn8 0.0471(5) 0.0367(5) 0.0304(4) 0.0007(4) 0.0204(4) -0.0015(4)
Sn9 0.0467(5) 0.0380(5) 0.0305(4) 0.0029(4) 0.0204(4) 0.0015(4)
Sn10 0.0464(5) 0.0415(5) 0.0298(4) 0.0001(4) 0.0221(4) -0.0008(4)
K1 0.086(3) 0.054(2) 0.0436(18) -0.0029(15) 0.0298(18) -0.0286(19)
K2 0.042(2) 0.052(3) 0.052(3) 0.000 0.019(2) 0.000
K3 0.054(3) 0.078(3) 0.029(2) 0.004(2) 0.025(2) -0.004(2)
Si1 0.047(2) 0.037(2) 0.0299(17) 0.0011(15) 0.0193(17) 0.0014(17)
Si3 0.047(2) 0.044(2) 0.0372(19) 0.0011(16) 0.0209(18) -0.0011(18)
Si5 0.047(2) 0.040(2) 0.0315(18) -0.0022(15) 0.0219(17) -0.0021(17)
Si7 0.053(2) 0.042(2) 0.0347(19) 0.0030(16) 0.0254(18) 0.0015(18)
Si11 0.058(2) 0.037(2) 0.0375(19) -0.0011(16) 0.0259(19) 0.0037(18)
Si12 0.052(2) 0.051(2) 0.042(2) 0.0019(18) 0.0137(19) -0.004(2)
Si13 0.049(2) 0.037(2) 0.0322(18) 0.0017(15) 0.0187(17) -0.0044(17)
Si31 0.080(3) 0.060(3) 0.045(2) -0.009(2) 0.018(2) 0.002(2)
Si32 0.071(3) 0.056(3) 0.069(3) -0.014(2) 0.050(3) -0.013(2)
Si33 0.083(3) 0.063(3) 0.050(3) 0.019(2) 0.033(2) 0.017(3)
Si51 0.055(2) 0.047(2) 0.040(2) -0.0007(17) 0.0303(19) 0.0008(19)
Si52 0.049(2) 0.039(2) 0.0307(18) 0.0017(15) 0.0205(17) 0.0044(17)
Si53 0.057(2) 0.041(2) 0.041(2) -0.0002(17) 0.0214(19) -0.0017(19)
Si71 0.053(2) 0.052(2) 0.043(2) 0.0132(19) 0.020(2) 0.001(2)
Si72 0.052(2) 0.053(2) 0.047(2) 0.0060(19) 0.031(2) 0.0043(19)
Si73 0.073(3) 0.050(2) 0.050(2) -0.0071(19) 0.033(2) -0.006(2)
C111 0.063(11) 0.070(12) 0.094(13) 0.010(10) 0.053(10) 0.001(9)
C112 0.077(11) 0.032(8) 0.053(9) -0.004(6) 0.037(8) 0.006(7)
C113 0.118(16) 0.079(13) 0.045(9) -0.009(9) 0.036(10) 0.039(11)
C121 0.113(13) 0.068(12) 0.128(17) 0.003(12) 0.046(12) -0.041(10)
C122 0.097(11) 0.079(12) 0.134(15) 0.029(11) 0.023(10) -0.037(9)
C123 0.106(18) 0.07(2) 0.121(19) 0.049(17) 0.067(16) 0.005(19)
C124 0.064(16) 0.09(2) 0.065(15) 0.006(14) 0.018(13) 0.043(15)
C125 0.11(2) 0.09(3) 0.13(2) 0.04(2) 0.063(19) 0.01(2)
C126 0.067(17) 0.09(2) 0.068(17) 0.005(16) 0.013(16) 0.043(16)
C127 0.14(3) 0.12(3) 0.057(15) -0.023(17) 0.018(18) -0.05(2)
C128 0.075(10) 0.059(9) 0.048(9) -0.002(7) 0.022(7) -0.005(8)
C129 0.13(3) 0.12(3) 0.033(18) -0.03(2) 0.04(2) -0.06(2)
C130 0.081(13) 0.058(13) 0.052(12) -0.005(11) 0.013(11) -0.006(12)
C131 0.087(12) 0.052(9) 0.044(8) 0.002(7) 0.035(9) -0.014(8)
C132 0.062(9) 0.041(8) 0.043(8) 0.003(6) 0.025(7) -0.012(7)
C133 0.054(9) 0.042(8) 0.070(10) 0.008(7) 0.029(8) 0.005(7)
C311 0.086(16) 0.069(17) 0.054(10) -0.004(11) 0.020(10) 0.006(13)
C312 0.094(10) 0.075(17) 0.077(17) -0.002(13) 0.031(10) 0.001(10)
C313 0.097(17) 0.066(9) 0.079(17) -0.006(8) 0.018(13) 0.003(9)
C314 0.097(16) 0.071(10) 0.073(15) -0.016(9) 0.026(12) 0.008(10)
C315 0.087(16) 0.074(14) 0.053(10) -0.006(10) 0.034(10) 0.016(12)
C316 0.092(11) 0.088(18) 0.071(16) -0.005(13) 0.032(11) -0.004(10)
C321 0.071(17) 0.08(2) 0.068(18) -0.017(15) 0.033(16) -0.015(16)
C322 0.09(2) 0.080(18) 0.06(2) 0.006(19) 0.039(18) -0.004(17)
C323 0.077(12) 0.077(12) 0.083(12) -0.014(10) 0.055(11) 0.003(10)
C324 0.070(14) 0.071(16) 0.051(14) -0.006(11) 0.044(12) -0.028(13)
C325 0.07(2) 0.072(17) 0.05(2) 0.015(17) 0.031(17) -0.016(15)
C331 0.17(2) 0.16(2) 0.13(2) 0.067(18) 0.042(19) -0.02(2)
C332 0.157(18) 0.156(19) 0.153(18) 0.058(14) 0.083(15) -0.010(15)
C333 0.137(17) 0.128(17) 0.126(16) 0.014(14) 0.048(13) 0.028(14)
C334 0.127(13) 0.119(13) 0.097(12) 0.032(11) 0.044(11) 0.053(11)
C335 0.08(3) 0.15(5) 0.14(5) 0.08(4) 0.04(3) 0.05(3)
C336 0.157(17) 0.158(17) 0.115(15) 0.021(14) 0.049(14) 0.031(15)
C337 0.146(14) 0.126(14) 0.079(11) 0.031(10) 0.051(11) 0.043(12)
C511 0.102(13) 0.042(9) 0.049(9) 0.000(7) 0.052(9) 0.004(8)
C512 0.066(10) 0.055(10) 0.066(10) -0.002(8) 0.046(9) 0.011(8)
C513 0.061(9) 0.043(8) 0.047(8) -0.008(6) 0.029(7) 0.001(7)
C521 0.041(8) 0.051(8) 0.038(7) -0.005(6) 0.018(6) 0.004(6)
C522 0.066(10) 0.043(8) 0.044(8) 0.009(6) 0.026(8) 0.005(7)
C523 0.057(9) 0.053(9) 0.037(7) 0.009(6) 0.027(7) 0.005(7)
C531 0.048(10) 0.076(13) 0.096(15) -0.001(11) -0.002(10) 0.008(9)
C532 0.069(19) 0.066(19) 0.10(2) -0.005(18) 0.027(18) 0.004(16)
C533 0.08(2) 0.07(2) 0.12(3) 0.00(2) 0.01(2) 0.000(18)
C534 0.144(15) 0.049(9) 0.052(9) -0.006(7) 0.051(10) -0.004(10)
C535 0.171(15) 0.111(13) 0.105(12) -0.016(11) 0.057(11) -0.006(12)
C536 0.075(11) 0.040(8) 0.047(8) 0.011(7) 0.028(8) 0.008(8)
C537 0.118(15) 0.041(9) 0.047(9) -0.001(7) 0.048(10) -0.013(9)
C711 0.098(15) 0.100(16) 0.078(13) 0.043(12) 0.020(12) -0.023(13)
C712 0.056(9) 0.052(9) 0.050(9) 0.005(7) 0.017(8) 0.013(8)
C713 0.049(9) 0.084(12) 0.038(8) 0.022(8) 0.011(7) 0.010(8)
C721 0.080(12) 0.096(14) 0.060(10) -0.009(10) 0.045(10) 0.014(11)
C722 0.063(11) 0.076(12) 0.068(11) 0.012(9) 0.036(9) 0.008(9)
C723 0.084(14) 0.079(14) 0.131(18) 0.037(13) 0.071(14) 0.015(11)
C731 0.120(13) 0.133(15) 0.098(13) 0.014(11) 0.044(11) 0.020(11)
C732 0.086(10) 0.087(13) 0.059(8) 0.001(8) 0.028(7) -0.011(9)
C733 0.085(8) 0.092(13) 0.066(9) -0.015(9) 0.028(7) 0.001(8)
C734 0.110(14) 0.095(13) 0.098(14) -0.006(10) 0.044(10) -0.025(10)
C735 0.086(9) 0.082(10) 0.083(11) 0.003(7) 0.042(7) -0.013(7)
C736 0.130(16) 0.117(19) 0.13(2) 0.020(14) 0.070(15) -0.011(12)
C737 0.101(11) 0.083(10) 0.088(11) 0.009(7) 0.040(8) -0.008(7)
C738 0.087(9) 0.088(13) 0.082(12) 0.005(10) 0.047(9) 0.006(8)
C739 0.081(10) 0.078(13) 0.062(17) -0.001(11) 0.036(11) 0.005(9)
C740 0.090(10) 0.031(13) 0.068(12) -0.004(10) 0.046(9) 0.003(9)

loop_
_atom_type_symbol
_atom_type_description
_atom_type_scat_dispersion_real
_atom_type_scat_dispersion_imag
_atom_type_scat_source
C C 0.0033 0.0016 'International Tables Vol C Tables 4.2.6.8 and 6.1.1.4'
H H 0.0000 0.0000 'International Tables Vol C Tables 4.2.6.8 and 6.1.1.4'
K K 0.2009 0.2494 'International Tables Vol C Tables 4.2.6.8 and 6.1.1.4'
Si Si 0.0817 0.0704 'International Tables Vol C Tables 4.2.6.8 and 6.1.1.4'
Sn Sn -0.6537 1.4246 'International Tables Vol C Tables 4.2.6.8 and 6.1.1.4'

loop_
_geom_angle_atom_site_label_1
_geom_angle_atom_site_label_2
_geom_angle_atom_site_label_3
_geom_angle
_geom_angle_site_symmetry_1
_geom_angle_site_symmetry_3
_geom_angle_publ_flag
Sn2 Sn1 Sn8 110.64(4) . . ?
Sn2 Sn1 Sn10 63.88(3) . . ?
Sn4 Sn1 Sn2 102.71(4) . . ?
Sn4 Sn1 Sn8 64.63(3) . . ?
Sn4 Sn1 Sn10 111.31(4) . . ?
Sn8 Sn1 Sn10 60.96(3) . . ?
Si1 Sn1 Sn2 131.80(9) . . ?
Si1 Sn1 Sn4 124.39(9) . . ?
Si1 Sn1 Sn8 99.25(8) . . ?
Si1 Sn1 Sn10 103.06(9) . . ?
Sn1 Sn2 Sn10 58.57(3) . . ?
Sn1 Sn2 K1 109.17(6) . . ?
Sn3 Sn2 Sn1 75.40(3) . . ?
Sn3 Sn2 Sn5 76.62(3) . . ?
Sn3 Sn2 Sn10 97.20(3) . . ?
Sn3 Sn2 K1 145.08(8) . . ?
Sn5 Sn2 Sn1 105.46(4) . . ?
Sn5 Sn2 Sn10 58.69(3) . . ?
Sn5 Sn2 K1 131.11(7) . . ?
Sn10 Sn2 K1 114.96(7) . . ?
Sn2 Sn3 Sn4 106.20(4) . . ?
Sn6 Sn3 Sn2 104.88(4) . . ?
Sn6 Sn3 Sn4 105.61(4) . . ?
Si3 Sn3 Sn2 114.86(9) . . ?
Si3 Sn3 Sn4 114.08(9) . . ?
Si3 Sn3 Sn6 110.40(9) . . ?
Sn1 Sn4 Sn7 104.59(4) . . ?
Sn1 Sn4 Sn8 58.61(3) . . ?
Sn1 Sn4 K2 150.53(4) . . ?
Sn3 Sn4 Sn1 75.68(3) . . ?
Sn3 Sn4 Sn7 75.62(3) . . ?
Sn3 Sn4 Sn8 96.83(4) . . ?
Sn3 Sn4 K2 124.23(6) . . ?
Sn7 Sn4 Sn8 57.96(3) . . ?
Sn7 Sn4 K2 101.73(6) . . ?
Sn8 Sn4 K2 129.52(8) . . ?
Sn2 Sn5 Sn9 111.31(4) . . ?
Sn2 Sn5 Sn10 64.06(3) . . ?
Sn6 Sn5 Sn2 101.10(4) . . ?
Sn6 Sn5 Sn9 66.44(3) . . ?
Sn6 Sn5 Sn10 111.70(4) . . ?
Sn9 Sn5 Sn10 61.15(3) . . ?
Si5 Sn5 Sn2 132.21(8) . . ?
Si5 Sn5 Sn6 125.57(8) . . ?
Si5 Sn5 Sn9 97.62(9) . . ?
Si5 Sn5 Sn10 102.33(8) . . ?
Sn3 Sn6 Sn5 77.34(3) . . ?
Sn3 Sn6 Sn7 76.67(3) . . ?
Sn3 Sn6 Sn9 96.94(3) . . ?
Sn3 Sn6 K3 153.33(4) . . ?
Sn5 Sn6 Sn9 57.45(3) . . ?
Sn5 Sn6 K3 117.91(3) . . ?
Sn7 Sn6 Sn5 104.27(4) . . ?
Sn7 Sn6 Sn9 57.21(3) . . ?
Sn7 Sn6 K3 116.49(3) . . ?
Sn9 Sn6 K3 109.71(3) . . ?
Sn4 Sn7 Sn8 64.67(3) . . ?
Sn4 Sn7 Sn9 112.35(4) . . ?
Sn6 Sn7 Sn4 102.03(4) . . ?
Sn6 Sn7 Sn8 112.73(4) . . ?
Sn6 Sn7 Sn9 66.70(3) . . ?
Sn9 Sn7 Sn8 61.53(3) . . ?
Si7 Sn7 Sn4 130.60(9) . . ?
Si7 Sn7 Sn6 124.88(9) . . ?
Si7 Sn7 Sn8 104.78(8) . . ?
Si7 Sn7 Sn9 100.75(9) . . ?
Sn1 Sn8 Sn4 56.76(3) . . ?
Sn1 Sn8 Sn9 106.19(4) . . ?
Sn1 Sn8 Sn10 59.52(3) . . ?
Sn1 Sn8 K1 121.81(7) . 4 ?
Sn4 Sn8 K1 171.04(7) . 4 ?
Sn7 Sn8 Sn1 102.63(4) . . ?
Sn7 Sn8 Sn4 57.37(3) . . ?
Sn7 Sn8 Sn9 59.02(3) . . ?
Sn7 Sn8 Sn10 105.05(4) . . ?
Sn7 Sn8 K1 117.01(6) . 4 ?
Sn9 Sn8 Sn4 104.67(3) . . ?
Sn9 Sn8 Sn10 59.98(3) . . ?
Sn9 Sn8 K1 66.75(6) . 4 ?
Sn10 Sn8 Sn4 104.08(4) . . ?
Sn10 Sn8 K1 69.78(7) . 4 ?
Sn5 Sn9 Sn6 56.11(3) . . ?
Sn5 Sn9 Sn8 106.28(4) . . ?
Sn5 Sn9 Sn10 59.77(3) . . ?
Sn5 Sn9 K1 122.38(7) . 4 ?
Sn6 Sn9 K1 167.41(6) . 4 ?
Sn7 Sn9 Sn5 102.23(4) . . ?
Sn7 Sn9 Sn6 56.09(3) . . ?
Sn7 Sn9 Sn8 59.46(3) . . ?
Sn7 Sn9 Sn10 105.47(4) . . ?
Sn7 Sn9 K1 115.69(7) . 4 ?
Sn8 Sn9 Sn6 103.04(4) . . ?
Sn8 Sn9 Sn10 60.08(3) . . ?
Sn8 Sn9 K1 64.77(6) . 4 ?
Sn10 Sn9 Sn6 102.82(3) . . ?
Sn10 Sn9 K1 68.98(6) . 4 ?
Sn1 Sn10 Sn2 57.55(3) . . ?
Sn1 Sn10 Sn8 59.52(3) . . ?
Sn1 Sn10 Sn9 106.16(4) . . ?
Sn1 Sn10 K1 115.67(7) . 4 ?
Sn2 Sn10 K1 165.58(7) . 4 ?
Sn5 Sn10 Sn1 103.48(4) . . ?
Sn5 Sn10 Sn2 57.25(3) . . ?
Sn5 Sn10 Sn8 105.64(3) . . ?
Sn5 Sn10 Sn9 59.08(3) . . ?
Sn5 Sn10 K1 117.28(6) . 4 ?
Sn8 Sn10 Sn2 104.62(4) . . ?
Sn8 Sn10 K1 62.75(6) . 4 ?
Sn9 Sn10 Sn2 104.38(3) . . ?
Sn9 Sn10 Sn8 59.94(3) . . ?
Sn9 Sn10 K1 63.93(5) . 4 ?
Sn2 K1 Sn8 144.51(11) . 4_545 ?
Sn2 K1 Sn9 165.71(11) . 4_545 ?
Sn2 K1 Sn10 142.13(11) . 4_545 ?
Sn2 K1 C112 86.5(2) . 4_545 ?
Sn8 K1 Sn9 48.48(4) 4_545 4_545 ?
Sn8 K1 Sn10 47.47(4) 4_545 4_545 ?
Sn9 K1 Sn10 47.09(4) 4_545 4_545 ?
C112 K1 Sn8 68.5(2) 4_545 4_545 ?
C112 K1 Sn9 107.2(2) 4_545 4_545 ?
C112 K1 Sn10 65.3(2) 4_545 4_545 ?
C738 K1 Sn2 96.1(4) 4_545 . ?
C738 K1 Sn8 75.5(3) 4_545 4_545 ?
C738 K1 Sn9 81.1(3) 4_545 4_545 ?
C738 K1 Sn10 118.8(3) 4_545 4_545 ?
C738 K1 C112 117.8(4) 4_545 4_545 ?
Sn4 K2 Sn4 164.60(15) . 2_655 ?
C321 K2 Sn4 74.3(8) 2_655 2_655 ?
C321 K2 Sn4 92.1(8) 2_655 . ?
C324 K2 Sn4 72.1(6) 2_655 2_655 ?
C324 K2 Sn4 96.3(7) 2_655 . ?
C722 K2 Sn4 84.9(3) 2_655 2_655 ?
C722 K2 Sn4 105.5(3) 2_655 . ?
C722 K2 C321 103.0(8) 2_655 2_655 ?
C722 K2 C324 89.5(7) 2_655 2_655 ?
Sn6 K3 Sn6 180.0 . 7 ?
C523 K3 Sn6 75.8(2) 7 7 ?
C523 K3 Sn6 104.2(2) 7 . ?
C523 K3 C713 93.0(4) 7 7 ?
C713 K3 Sn6 102.9(2) 7 . ?
C713 K3 Sn6 77.1(2) 7 7 ?
Si11 Si1 Sn1 116.35(17) . . ?
Si12 Si1 Sn1 108.16(17) . . ?
Si12 Si1 Si11 110.2(2) . . ?
Si12 Si1 Si13 112.3(2) . . ?
Si13 Si1 Sn1 102.86(16) . . ?
Si13 Si1 Si11 106.88(19) . . ?
Si31 Si3 Sn3 109.53(19) . . ?
Si32 Si3 Sn3 104.98(18) . . ?
Si32 Si3 Si31 110.9(2) . . ?
Si32 Si3 Si33 110.9(2) . . ?
Si33 Si3 Sn3 107.76(18) . . ?
Si33 Si3 Si31 112.5(2) . . ?
Si51 Si5 Sn5 117.79(17) . . ?
Si51 Si5 Si52 105.9(2) . . ?
Si52 Si5 Sn5 108.75(17) . . ?
Si53 Si5 Sn5 102.28(17) . . ?
Si53 Si5 Si51 113.3(2) . . ?
Si53 Si5 Si52 108.57(19) . . ?
Si71 Si7 Sn7 110.46(18) . . ?
Si72 Si7 Sn7 97.66(17) . . ?
Si72 Si7 Si71 106.5(2) . . ?
Si72 Si7 Si73 109.5(2) . . ?
Si73 Si7 Sn7 119.45(18) . . ?
Si73 Si7 Si71 111.6(2) . . ?
C111 Si11 Si1 111.2(6) . . ?
C111 Si11 C112 107.2(8) . . ?
C111 Si11 C113 109.2(9) . . ?
C112 Si11 Si1 111.3(5) . . ?
C113 Si11 Si1 111.2(6) . . ?
C113 Si11 C112 106.5(7) . . ?
C122 Si12 Si1 110.7(7) . . ?
C122 Si12 C124 99.6(13) . . ?
C122 Si12 C130 80.8(15) . . ?
C124 Si12 Si1 112.6(10) . . ?
C126 Si12 Si1 113(2) . . ?
C126 Si12 C122 131(2) . . ?
C126 Si12 C130 103(2) . . ?
C128 Si12 Si1 108.6(8) . . ?
C128 Si12 C122 116.4(11) . . ?
C128 Si12 C124 108.8(12) . . ?
C130 Si12 Si1 108.3(17) . . ?
C131 Si13 Si1 112.9(5) . . ?
C132 Si13 Si1 107.9(5) . . ?
C132 Si13 C131 107.0(7) . . ?
C133 Si13 Si1 112.6(5) . . ?
C133 Si13 C131 108.8(7) . . ?
C133 Si13 C132 107.3(7) . . ?
C311 Si31 Si3 114.2(15) . . ?
C311 Si31 C312 104(2) . . ?
C311 Si31 C313 109(2) . . ?
C312 Si31 Si3 112.6(15) . . ?
C313 Si31 Si3 113.0(14) . . ?
C313 Si31 C312 104(2) . . ?
C314 Si31 Si3 111.4(12) . . ?
C315 Si31 Si3 107.5(14) . . ?
C315 Si31 C314 102.4(16) . . ?
C316 Si31 Si3 111.1(13) . . ?
C316 Si31 C314 112.5(19) . . ?
C316 Si31 C315 111.5(18) . . ?
C321 Si32 Si3 103.0(14) . . ?
C322 Si32 Si3 114.0(18) . . ?
C322 Si32 C321 108(2) . . ?
C322 Si32 C323 114.9(17) . . ?
C323 Si32 Si3 113.9(6) . . ?
C323 Si32 C321 101.3(15) . . ?
C323 Si32 C325 104.3(14) . . ?
C324 Si32 Si3 113.9(10) . . ?
C324 Si32 C323 112.2(14) . . ?
C324 Si32 C325 105.1(16) . . ?
C325 Si32 Si3 106.4(12) . . ?
C332 Si33 Si3 115.9(10) . . ?
C332 Si33 C334 101.1(13) . . ?
C332 Si33 C337 111.0(14) . . ?
C334 Si33 Si3 111.7(7) . . ?
C334 Si33 C337 109.3(11) . . ?
C337 Si33 Si3 107.6(7) . . ?
C511 Si51 Si5 112.6(5) . . ?
C511 Si51 C513 106.1(7) . . ?
C512 Si51 Si5 109.8(5) . . ?
C512 Si51 C511 109.7(7) . . ?
C512 Si51 C513 107.3(7) . . ?
C513 Si51 Si5 111.1(5) . . ?
C521 Si52 Si5 111.9(5) . . ?
C521 Si52 C522 105.7(7) . . ?
C522 Si52 Si5 112.9(5) . . ?
C523 Si52 Si5 111.5(5) . . ?
C523 Si52 C521 108.6(6) . . ?
C523 Si52 C522 105.8(7) . . ?
C531 Si53 Si5 112.7(7) . . ?
C531 Si53 C534 110.2(10) . . ?
C534 Si53 Si5 109.3(6) . . ?
C536 Si53 Si5 110.9(5) . . ?
C536 Si53 C531 108.0(8) . . ?
C536 Si53 C534 105.4(8) . . ?
C711 Si71 Si7 111.3(7) . . ?
C712 Si71 Si7 114.0(5) . . ?
C712 Si71 C711 108.5(9) . . ?
C712 Si71 C713 107.2(7) . . ?
C713 Si71 Si7 108.9(5) . . ?
C713 Si71 C711 106.6(9) . . ?
C721 Si72 Si7 110.5(6) . . ?
C721 Si72 C722 104.6(8) . . ?
C721 Si72 C723 107.4(9) . . ?
C722 Si72 Si7 109.2(5) . . ?
C723 Si72 Si7 115.7(6) . . ?
C723 Si72 C722 108.8(8) . . ?
C732 Si73 Si7 117.4(12) . . ?
C733 Si73 Si7 111.4(12) . . ?
C733 Si73 C737 114.5(15) . . ?
C733 Si73 C740 106.2(14) . . ?
C735 Si73 Si7 110.1(11) . . ?
C735 Si73 C732 106.4(18) . . ?
C737 Si73 Si7 106.5(12) . . ?
C739 Si73 Si7 115.5(11) . . ?
C739 Si73 C732 99.7(14) . . ?
C739 Si73 C735 106.6(16) . . ?
C740 Si73 Si7 114.9(9) . . ?
C740 Si73 C737 103.3(14) . . ?
Si11 C111 H11A 109.5 . . ?
Si11 C111 H11B 109.5 . . ?
Si11 C111 H11C 109.5 . . ?
H11A C111 H11B 109.5 . . ?
H11A C111 H11C 109.5 . . ?
H11B C111 H11C 109.5 . . ?
Si11 C112 H11D 109.5 . . ?
Si11 C112 H11E 109.5 . . ?
Si11 C112 H11F 109.5 . . ?
H11D C112 H11E 109.5 . . ?
H11D C112 H11F 109.5 . . ?
H11E C112 H11F 109.5 . . ?
Si11 C113 H11G 109.5 . . ?
Si11 C113 H11H 109.5 . . ?
Si11 C113 H11I 109.5 . . ?
H11G C113 H11H 109.5 . . ?
H11G C113 H11I 109.5 . . ?
H11H C113 H11I 109.5 . . ?
H12A C121 H12B 109.5 . . ?
H12A C121 H12C 109.5 . . ?
H12B C121 H12C 109.5 . . ?
C122 C121 H12A 109.5 . . ?
C122 C121 H12B 109.5 . . ?
C122 C121 H12C 109.5 . . ?
Si12 C122 H12D 107.6 . . ?
Si12 C122 H12E 107.6 . . ?
C121 C122 Si12 118.8(17) . . ?
C121 C122 H12D 107.6 . . ?
C121 C122 H12E 107.6 . . ?
H12D C122 H12E 107.0 . . ?
H12F C123 H12G 109.5 . . ?
H12F C123 H12H 109.5 . . ?
H12G C123 H12H 109.5 . . ?
C124 C123 H12F 109.5 . . ?
C124 C123 H12G 109.5 . . ?
C124 C123 H12H 109.5 . . ?
Si12 C124 H12I 107.2 . . ?
Si12 C124 H12J 107.2 . . ?
C123 C124 Si12 120(3) . . ?
C123 C124 H12I 107.2 . . ?
C123 C124 H12J 107.2 . . ?
H12I C124 H12J 106.9 . . ?
H12K C125 H12L 109.5 . . ?
H12K C125 H12M 109.5 . . ?
H12L C125 H12M 109.5 . . ?
C126 C125 H12K 109.5 . . ?
C126 C125 H12L 109.5 . . ?
C126 C125 H12M 109.5 . . ?
Si12 C126 H12N 111.4 . . ?
Si12 C126 H12O 111.4 . . ?
C125 C126 Si12 102(5) . . ?
C125 C126 H12N 111.4 . . ?
C125 C126 H12O 111.4 . . ?
H12N C126 H12O 109.3 . . ?
H12P C127 H12Q 109.5 . . ?
H12P C127 H12R 109.5 . . ?
H12Q C127 H12R 109.5 . . ?
C128 C127 H12P 109.5 . . ?
C128 C127 H12Q 109.5 . . ?
C128 C127 H12R 109.5 . . ?
Si12 C128 H12S 107.2 . . ?
Si12 C128 H12T 107.2 . . ?
C127 C128 Si12 120(2) . . ?
C127 C128 H12S 107.2 . . ?
C127 C128 H12T 107.2 . . ?
H12S C128 H12T 106.8 . . ?
H12U C129 H12V 109.5 . . ?
H12U C129 H12W 109.5 . . ?
H12V C129 H12W 109.5 . . ?
C130 C129 H12U 109.5 . . ?
C130 C129 H12V 109.5 . . ?
C130 C129 H12W 109.5 . . ?
Si12 C130 H13A 109.9 . . ?
Si12 C130 H13B 109.9 . . ?
C129 C130 Si12 109(3) . . ?
C129 C130 H13A 109.9 . . ?
C129 C130 H13B 109.9 . . ?
H13A C130 H13B 108.3 . . ?
Si13 C131 H13C 109.5 . . ?
Si13 C131 H13D 109.5 . . ?
Si13 C131 H13E 109.5 . . ?
H13C C131 H13D 109.5 . . ?
H13C C131 H13E 109.5 . . ?
H13D C131 H13E 109.5 . . ?
Si13 C132 H13F 109.5 . . ?
Si13 C132 H13G 109.5 . . ?
Si13 C132 H13H 109.5 . . ?
H13F C132 H13G 109.5 . . ?
H13F C132 H13H 109.5 . . ?
H13G C132 H13H 109.5 . . ?
Si13 C133 H13I 109.5 . . ?
Si13 C133 H13J 109.5 . . ?
Si13 C133 H13K 109.5 . . ?
H13I C133 H13J 109.5 . . ?
H13I C133 H13K 109.5 . . ?
H13J C133 H13K 109.5 . . ?
Si31 C311 H31A 109.5 . . ?
Si31 C311 H31B 109.5 . . ?
Si31 C311 H31C 109.5 . . ?
H31A C311 H31B 109.5 . . ?
H31A C311 H31C 109.5 . . ?
H31B C311 H31C 109.5 . . ?
Si31 C312 H31D 109.5 . . ?
Si31 C312 H31E 109.5 . . ?
Si31 C312 H31F 109.5 . . ?
H31D C312 H31E 109.5 . . ?
H31D C312 H31F 109.5 . . ?
H31E C312 H31F 109.5 . . ?
Si31 C313 H31G 109.5 . . ?
Si31 C313 H31H 109.5 . . ?
Si31 C313 H31I 109.5 . . ?
H31G C313 H31H 109.5 . . ?
H31G C313 H31I 109.5 . . ?
H31H C313 H31I 109.5 . . ?
Si31 C314 H31J 109.5 . . ?
Si31 C314 H31K 109.5 . . ?
Si31 C314 H31L 109.5 . . ?
H31J C314 H31K 109.5 . . ?
H31J C314 H31L 109.5 . . ?
H31K C314 H31L 109.5 . . ?
Si31 C315 H31M 109.5 . . ?
Si31 C315 H31N 109.5 . . ?
Si31 C315 H31O 109.5 . . ?
H31M C315 H31N 109.5 . . ?
H31M C315 H31O 109.5 . . ?
H31N C315 H31O 109.5 . . ?
Si31 C316 H31P 109.5 . . ?
Si31 C316 H31Q 109.5 . . ?
Si31 C316 H31R 109.5 . . ?
H31P C316 H31Q 109.5 . . ?
H31P C316 H31R 109.5 . . ?
H31Q C316 H31R 109.5 . . ?
Si32 C321 H32A 109.5 . . ?
Si32 C321 H32B 109.5 . . ?
Si32 C321 H32C 109.5 . . ?
H32A C321 H32B 109.5 . . ?
H32A C321 H32C 109.5 . . ?
H32B C321 H32C 109.5 . . ?
Si32 C322 H32D 109.5 . . ?
Si32 C322 H32E 109.5 . . ?
Si32 C322 H32F 109.5 . . ?
H32D C322 H32E 109.5 . . ?
H32D C322 H32F 109.5 . . ?
H32E C322 H32F 109.5 . . ?
Si32 C323 H32G 109.5 . . ?
Si32 C323 H32H 109.5 . . ?
Si32 C323 H32I 109.5 . . ?
H32G C323 H32H 109.5 . . ?
H32G C323 H32I 109.5 . . ?
H32H C323 H32I 109.5 . . ?
Si32 C324 H32J 109.5 . . ?
Si32 C324 H32K 109.5 . . ?
Si32 C324 H32L 109.5 . . ?
H32J C324 H32K 109.5 . . ?
H32J C324 H32L 109.5 . . ?
H32K C324 H32L 109.5 . . ?
Si32 C325 H32M 109.5 . . ?
Si32 C325 H32N 109.5 . . ?
Si32 C325 H32O 109.5 . . ?
H32M C325 H32N 109.5 . . ?
H32M C325 H32O 109.5 . . ?
H32N C325 H32O 109.5 . . ?
H33A C331 H33B 109.5 . . ?
H33A C331 H33C 109.5 . . ?
H33B C331 H33C 109.5 . . ?
C332 C331 H33A 109.5 . . ?
C332 C331 H33B 109.5 . . ?
C332 C331 H33C 109.5 . . ?
Si33 C332 H33D 107.1 . . ?
Si33 C332 H33E 107.1 . . ?
C331 C332 Si33 121(2) . . ?
C331 C332 H33D 107.1 . . ?
C331 C332 H33E 107.1 . . ?
H33D C332 H33E 106.8 . . ?
H33F C333 H33G 109.5 . . ?
H33F C333 H33H 109.5 . . ?
H33G C333 H33H 109.5 . . ?
C334 C333 H33F 109.5 . . ?
C334 C333 H33G 109.5 . . ?
C334 C333 H33H 109.5 . . ?
Si33 C334 H33K 106.1 . . ?
Si33 C334 H33L 106.1 . . ?
Si33 C334 H33I 108.9 . . ?
Si33 C334 H33J 108.9 . . ?
C333 C334 Si33 125(3) . . ?
C333 C334 H33K 106.1 . . ?
C333 C334 H33L 106.1 . . ?
H33K C334 H33L 106.3 . . ?
H33I C334 H33J 107.7 . . ?
C335 C334 Si33 114(3) . . ?
C335 C334 H33I 108.9 . . ?
C335 C334 H33J 108.9 . . ?
C334 C335 H33M 109.5 . . ?
C334 C335 H33N 109.5 . . ?
C334 C335 H33O 109.5 . . ?
H33M C335 H33N 109.5 . . ?
H33M C335 H33O 109.5 . . ?
H33N C335 H33O 109.5 . . ?
H33P C336 H33Q 109.5 . . ?
H33P C336 H33R 109.5 . . ?
H33Q C336 H33R 109.5 . . ?
C337 C336 H33P 109.5 . . ?
C337 C336 H33Q 109.5 . . ?
C337 C336 H33R 109.5 . . ?
Si33 C337 H33S 107.6 . . ?
Si33 C337 H33T 107.6 . . ?
C336 C337 Si33 119(2) . . ?
C336 C337 H33S 107.6 . . ?
C336 C337 H33T 107.6 . . ?
H33S C337 H33T 107.0 . . ?
Si51 C511 H51A 109.5 . . ?
Si51 C511 H51B 109.5 . . ?
Si51 C511 H51C 109.5 . . ?
H51A C511 H51B 109.5 . . ?
H51A C511 H51C 109.5 . . ?
H51B C511 H51C 109.5 . . ?
Si51 C512 H51D 109.5 . . ?
Si51 C512 H51E 109.5 . . ?
Si51 C512 H51F 109.5 . . ?
H51D C512 H51E 109.5 . . ?
H51D C512 H51F 109.5 . . ?
H51E C512 H51F 109.5 . . ?
Si51 C513 H51G 109.5 . . ?
Si51 C513 H51H 109.5 . . ?
Si51 C513 H51I 109.5 . . ?
H51G C513 H51H 109.5 . . ?
H51G C513 H51I 109.5 . . ?
H51H C513 H51I 109.5 . . ?
Si52 C521 H52A 109.5 . . ?
Si52 C521 H52B 109.5 . . ?
Si52 C521 H52C 109.5 . . ?
H52A C521 H52B 109.5 . . ?
H52A C521 H52C 109.5 . . ?
H52B C521 H52C 109.5 . . ?
Si52 C522 H52D 109.5 . . ?
Si52 C522 H52E 109.5 . . ?
Si52 C522 H52F 109.5 . . ?
H52D C522 H52E 109.5 . . ?
H52D C522 H52F 109.5 . . ?
H52E C522 H52F 109.5 . . ?
Si52 C523 H52G 109.5 . . ?
Si52 C523 H52H 109.5 . . ?
Si52 C523 H52I 109.5 . . ?
H52G C523 H52H 109.5 . . ?
H52G C523 H52I 109.5 . . ?
H52H C523 H52I 109.5 . . ?
Si53 C531 H53C 107.9 . . ?
Si53 C531 H53D 107.9 . . ?
Si53 C531 H53A 105.3 . . ?
Si53 C531 H53B 105.3 . . ?
H53C C531 H53D 107.2 . . ?
H53A C531 H53B 106.0 . . ?
C532 C531 Si53 128(2) . . ?
C532 C531 H53A 105.3 . . ?
C532 C531 H53B 105.3 . . ?
C533 C531 Si53 117(2) . . ?
C533 C531 H53C 107.9 . . ?
C533 C531 H53D 107.9 . . ?
C531 C532 H53E 109.5 . . ?
C531 C532 H53F 109.5 . . ?
C531 C532 H53G 109.5 . . ?
H53E C532 H53F 109.5 . . ?
H53E C532 H53G 109.5 . . ?
H53F C532 H53G 109.5 . . ?
C531 C533 H53H 109.5 . . ?
C531 C533 H53I 109.5 . . ?
C531 C533 H53J 109.5 . . ?
H53H C533 H53I 109.5 . . ?
H53H C533 H53J 109.5 . . ?
H53I C533 H53J 109.5 . . ?
Si53 C534 H53K 109.4 . . ?
Si53 C534 H53L 109.4 . . ?
H53K C534 H53L 108.0 . . ?
C535 C534 Si53 111.0(15) . . ?
C535 C534 H53K 109.4 . . ?
C535 C534 H53L 109.4 . . ?
C534 C535 H53M 109.5 . . ?
C534 C535 H53N 109.5 . . ?
C534 C535 H53O 109.5 . . ?
H53M C535 H53N 109.5 . . ?
H53M C535 H53O 109.5 . . ?
H53N C535 H53O 109.5 . . ?
Si53 C536 H53P 108.0 . . ?
Si53 C536 H53Q 108.0 . . ?
H53P C536 H53Q 107.3 . . ?
C537 C536 Si53 117.1(11) . . ?
C537 C536 H53P 108.0 . . ?
C537 C536 H53Q 108.0 . . ?
C536 C537 H53R 109.5 . . ?
C536 C537 H53S 109.5 . . ?
C536 C537 H53T 109.5 . . ?
H53R C537 H53S 109.5 . . ?
H53R C537 H53T 109.5 . . ?
H53S C537 H53T 109.5 . . ?
Si71 C711 H71A 109.5 . . ?
Si71 C711 H71B 109.5 . . ?
Si71 C711 H71C 109.5 . . ?
H71A C711 H71B 109.5 . . ?
H71A C711 H71C 109.5 . . ?
H71B C711 H71C 109.5 . . ?
Si71 C712 H71D 109.5 . . ?
Si71 C712 H71E 109.5 . . ?
Si71 C712 H71F 109.5 . . ?
H71D C712 H71E 109.5 . . ?
H71D C712 H71F 109.5 . . ?
H71E C712 H71F 109.5 . . ?
Si71 C713 H71G 109.5 . . ?
Si71 C713 H71H 109.5 . . ?
Si71 C713 H71I 109.5 . . ?
H71G C713 H71H 109.5 . . ?
H71G C713 H71I 109.5 . . ?
H71H C713 H71I 109.5 . . ?
Si72 C721 H72A 109.5 . . ?
Si72 C721 H72B 109.5 . . ?
Si72 C721 H72C 109.5 . . ?
H72A C721 H72B 109.5 . . ?
H72A C721 H72C 109.5 . . ?
H72B C721 H72C 109.5 . . ?
Si72 C722 H72D 109.5 . . ?
Si72 C722 H72E 109.5 . . ?
Si72 C722 H72F 109.5 . . ?
H72D C722 H72E 109.5 . . ?
H72D C722 H72F 109.5 . . ?
H72E C722 H72F 109.5 . . ?
Si72 C723 H72G 109.5 . . ?
Si72 C723 H72H 109.5 . . ?
Si72 C723 H72I 109.5 . . ?
H72G C723 H72H 109.5 . . ?
H72G C723 H72I 109.5 . . ?
H72H C723 H72I 109.5 . . ?
H73D C731 H73E 109.5 . . ?
H73D C731 H73F 109.5 . . ?
H73E C731 H73F 109.5 . . ?
H73A C731 H73B 109.5 . . ?
H73A C731 H73C 109.5 . . ?
H73B C731 H73C 109.5 . . ?
C732 C731 H73D 109.5 . . ?
C732 C731 H73E 109.5 . . ?
C732 C731 H73F 109.5 . . ?
C733 C731 H73A 109.5 . . ?
C733 C731 H73B 109.5 . . ?
C733 C731 H73C 109.5 . . ?
Si73 C732 H73G 109.3 . . ?
Si73 C732 H73H 109.3 . . ?
C731 C732 Si73 112(2) . . ?
C731 C732 H73G 109.3 . . ?
C731 C732 H73H 109.3 . . ?
H73G C732 H73H 108.0 . . ?
Si73 C733 H73I 107.8 . . ?
Si73 C733 H73J 107.8 . . ?
C731 C733 Si73 118(2) . . ?
C731 C733 H73I 107.8 . . ?
C731 C733 H73J 107.8 . . ?
H73I C733 H73J 107.2 . . ?
H73K C734 H73L 109.5 . . ?
H73K C734 H73M 109.5 . . ?
H73L C734 H73M 109.5 . . ?
C735 C734 H73K 109.5 . . ?
C735 C734 H73L 109.5 . . ?
C735 C734 H73M 109.5 . . ?
Si73 C735 H73N 107.8 . . ?
Si73 C735 H73O 107.8 . . ?
C734 C735 Si73 118(3) . . ?
C734 C735 H73N 107.8 . . ?
C734 C735 H73O 107.8 . . ?
H73N C735 H73O 107.2 . . ?
H73P C736 H73Q 109.5 . . ?
H73P C736 H73R 109.5 . . ?
H73Q C736 H73R 109.5 . . ?
C737 C736 H73P 109.5 . . ?
C737 C736 H73Q 109.5 . . ?
C737 C736 H73R 109.5 . . ?
Si73 C737 H73S 109.4 . . ?
Si73 C737 H73T 109.4 . . ?
C736 C737 Si73 111(3) . . ?
C736 C737 H73S 109.4 . . ?
C736 C737 H73T 109.4 . . ?
H73S C737 H73T 108.0 . . ?
H73U C738 H73V 109.5 . . ?
H73U C738 H73W 109.5 . . ?
H73V C738 H73W 109.5 . . ?
H73X C738 H73Y 109.5 . . ?
H73X C738 H 109.5 . . ?
H73Y C738 H 109.5 . . ?
C739 C738 H73X 109.5 . . ?
C739 C738 H73Y 109.5 . . ?
C739 C738 H 109.5 . . ?
C740 C738 H73U 109.5 . . ?
C740 C738 H73V 109.5 . . ?
C740 C738 H73W 109.5 . . ?
Si73 C739 H73Z 108.2 . . ?
Si73 C739 HA 108.2 . . ?
C738 C739 Si73 117(2) . . ?
C738 C739 H73Z 108.2 . . ?
C738 C739 HA 108.2 . . ?
H73Z C739 HA 107.3 . . ?
Si73 C740 H74A 107.7 . . ?
Si73 C740 H74B 107.7 . . ?
C738 C740 Si73 118.5(18) . . ?
C738 C740 H74A 107.7 . . ?
C738 C740 H74B 107.7 . . ?
H74A C740 H74B 107.1 . . ?

loop_
_geom_bond_atom_site_label_1
_geom_bond_atom_site_label_2
_geom_bond_distance
_geom_bond_site_symmetry_2
_geom_bond_publ_flag
Sn1 Sn2 2.9664(13) . ?
Sn1 Sn4 2.9387(12) . ?
Sn1 Sn8 2.9995(13) . ?
Sn1 Sn10 2.9994(13) . ?
Sn1 Si1 2.646(3) . ?
Sn2 Sn3 2.8789(13) . ?
Sn2 Sn5 2.9521(13) . ?
Sn2 Sn10 3.1562(13) . ?
Sn2 K1 3.502(3) . ?
Sn3 Sn4 2.8886(13) . ?
Sn3 Sn6 2.8527(12) . ?
Sn3 Si3 2.612(4) . ?
Sn4 Sn7 2.9578(13) . ?
Sn4 Sn8 3.1747(13) . ?
Sn4 K2 3.5729(12) . ?
Sn5 Sn6 2.9320(13) . ?
Sn5 Sn9 2.9775(13) . ?
Sn5 Sn10 2.9988(12) . ?
Sn5 Si5 2.650(4) . ?
Sn6 Sn7 2.9258(13) . ?
Sn6 Sn9 3.2378(13) . ?
Sn6 K3 3.4572(9) . ?
Sn7 Sn8 2.9771(12) . ?
Sn7 Sn9 2.9635(13) . ?
Sn7 Si7 2.651(4) . ?
Sn8 Sn9 3.0386(13) . ?
Sn8 Sn10 3.0431(13) . ?
Sn8 K1 3.671(3) 4 ?
Sn9 Sn10 3.0399(12) . ?
Sn9 K1 3.728(3) 4 ?
Sn10 K1 3.875(4) 4 ?
K1 Sn8 3.671(3) 4_545 ?
K1 Sn9 3.728(3) 4_545 ?
K1 Sn10 3.875(4) 4_545 ?
K1 C112 3.536(14) 4_545 ?
K1 C738 3.354(18) 4_545 ?
K2 Sn4 3.5730(12) 2_655 ?
K2 C321 3.43(4) 2_655 ?
K2 C324 3.25(3) 2_655 ?
K2 C722 3.172(16) 2_655 ?
K3 Sn6 3.4572(9) 7 ?
K3 C523 3.163(13) 7 ?
K3 C713 3.223(17) 7 ?
Si1 Si11 2.356(5) . ?
Si1 Si12 2.347(6) . ?
Si1 Si13 2.348(5) . ?
Si3 Si31 2.348(6) . ?
Si3 Si32 2.336(6) . ?
Si3 Si33 2.343(6) . ?
Si5 Si51 2.355(5) . ?
Si5 Si52 2.356(5) . ?
Si5 Si53 2.349(5) . ?
Si7 Si71 2.358(5) . ?
Si7 Si72 2.353(5) . ?
Si7 Si73 2.356(6) . ?
Si11 C111 1.856(16) . ?
Si11 C112 1.866(14) . ?
Si11 C113 1.865(15) . ?
Si12 C122 1.83(2) . ?
Si12 C124 1.92(3) . ?
Si12 C126 1.79(5) . ?
Si12 C128 1.82(2) . ?
Si12 C130 1.99(5) . ?
Si13 C131 1.888(14) . ?
Si13 C132 1.862(14) . ?
Si13 C133 1.861(15) . ?
Si31 C311 1.890(18) . ?
Si31 C312 1.910(18) . ?
Si31 C313 1.901(18) . ?
Si31 C314 1.895(17) . ?
Si31 C315 1.894(17) . ?
Si31 C316 1.887(18) . ?
Si32 C321 2.03(4) . ?
Si32 C322 1.73(5) . ?
Si32 C323 1.862(16) . ?
Si32 C324 1.76(3) . ?
Si32 C325 2.02(4) . ?
Si33 C332 1.79(3) . ?
Si33 C334 1.84(2) . ?
Si33 C337 1.92(2) . ?
Si51 C511 1.891(14) . ?
Si51 C512 1.856(16) . ?
Si51 C513 1.896(14) . ?
Si52 C521 1.873(13) . ?
Si52 C522 1.874(14) . ?
Si52 C523 1.872(13) . ?
Si53 C531 1.863(18) . ?
Si53 C534 1.913(16) . ?
Si53 C536 1.851(14) . ?
Si71 C711 1.883(17) . ?
Si71 C712 1.863(15) . ?
Si71 C713 1.867(17) . ?
Si72 C721 1.846(17) . ?
Si72 C722 1.888(16) . ?
Si72 C723 1.872(18) . ?
Si73 C732 1.88(4) . ?
Si73 C733 1.73(3) . ?
Si73 C735 1.86(4) . ?
Si73 C737 1.97(4) . ?
Si73 C739 1.85(4) . ?
Si73 C740 1.86(3) . ?
C111 H11A 0.9800 . ?
C111 H11B 0.9800 . ?
C111 H11C 0.9800 . ?
C112 H11D 0.9800 . ?
C112 H11E 0.9800 . ?
C112 H11F 0.9800 . ?
C113 H11G 0.9800 . ?
C113 H11H 0.9800 . ?
C113 H11I 0.9800 . ?
C121 H12A 0.9800 . ?
C121 H12B 0.9800 . ?
C121 H12C 0.9800 . ?
C121 C122 1.52(3) . ?
C122 H12D 0.9900 . ?
C122 H12E 0.9900 . ?
C123 H12F 0.9800 . ?
C123 H12G 0.9800 . ?
C123 H12H 0.9800 . ?
C123 C124 1.45(4) . ?
C124 H12I 0.9900 . ?
C124 H12J 0.9900 . ?
C125 H12K 0.9800 . ?
C125 H12L 0.9800 . ?
C125 H12M 0.9800 . ?
C125 C126 1.54(2) . ?
C126 H12N 0.9900 . ?
C126 H12O 0.9900 . ?
C127 H12P 0.9800 . ?
C127 H12Q 0.9800 . ?
C127 H12R 0.9800 . ?
C127 C128 1.522(18) . ?
C128 H12S 0.9900 . ?
C128 H12T 0.9900 . ?
C129 H12U 0.9800 . ?
C129 H12V 0.9800 . ?
C129 H12W 0.9800 . ?
C129 C130 1.52(2) . ?
C130 H13A 0.9900 . ?
C130 H13B 0.9900 . ?
C131 H13C 0.9800 . ?
C131 H13D 0.9800 . ?
C131 H13E 0.9800 . ?
C132 H13F 0.9800 . ?
C132 H13G 0.9800 . ?
C132 H13H 0.9800 . ?
C133 H13I 0.9800 . ?
C133 H13J 0.9800 . ?
C133 H13K 0.9800 . ?
C311 H31A 0.9800 . ?
C311 H31B 0.9800 . ?
C311 H31C 0.9800 . ?
C312 H31D 0.9800 . ?
C312 H31E 0.9800 . ?
C312 H31F 0.9800 . ?
C313 H31G 0.9800 . ?
C313 H31H 0.9800 . ?
C313 H31I 0.9800 . ?
C314 H31J 0.9800 . ?
C314 H31K 0.9800 . ?
C314 H31L 0.9800 . ?
C315 H31M 0.9800 . ?
C315 H31N 0.9800 . ?
C315 H31O 0.9800 . ?
C316 H31P 0.9800 . ?
C316 H31Q 0.9800 . ?
C316 H31R 0.9800 . ?
C321 H32A 0.9800 . ?
C321 H32B 0.9800 . ?
C321 H32C 0.9800 . ?
C322 H32D 0.9800 . ?
C322 H32E 0.9800 . ?
C322 H32F 0.9800 . ?
C323 H32G 0.9800 . ?
C323 H32H 0.9800 . ?
C323 H32I 0.9800 . ?
C324 H32J 0.9800 . ?
C324 H32K 0.9800 . ?
C324 H32L 0.9800 . ?
C325 H32M 0.9800 . ?
C325 H32N 0.9800 . ?
C325 H32O 0.9800 . ?
C331 H33A 0.9800 . ?
C331 H33B 0.9800 . ?
C331 H33C 0.9800 . ?
C331 C332 1.476(18) . ?
C332 H33D 0.9900 . ?
C332 H33E 0.9900 . ?
C333 H33F 0.9800 . ?
C333 H33G 0.9800 . ?
C333 H33H 0.9800 . ?
C333 C334 1.530(19) . ?
C334 H33K 0.9900 . ?
C334 H33L 0.9900 . ?
C334 H33I 0.9900 . ?
C334 H33J 0.9900 . ?
C334 C335 1.554(19) . ?
C335 H33M 0.9800 . ?
C335 H33N 0.9800 . ?
C335 H33O 0.9800 . ?
C336 H33P 0.9800 . ?
C336 H33Q 0.9800 . ?
C336 H33R 0.9800 . ?
C336 C337 1.42(3) . ?
C337 H33S 0.9900 . ?
C337 H33T 0.9900 . ?
C511 H51A 0.9800 . ?
C511 H51B 0.9800 . ?
C511 H51C 0.9800 . ?
C512 H51D 0.9800 . ?
C512 H51E 0.9800 . ?
C512 H51F 0.9800 . ?
C513 H51G 0.9800 . ?
C513 H51H 0.9800 . ?
C513 H51I 0.9800 . ?
C521 H52A 0.9800 . ?
C521 H52B 0.9800 . ?
C521 H52C 0.9800 . ?
C522 H52D 0.9800 . ?
C522 H52E 0.9800 . ?
C522 H52F 0.9800 . ?
C523 H52G 0.9800 . ?
C523 H52H 0.9800 . ?
C523 H52I 0.9800 . ?
C531 H53C 0.9900 . ?
C531 H53D 0.9900 . ?
C531 H53A 0.9900 . ?
C531 H53B 0.9900 . ?
C531 C532 1.34(4) . ?
C531 C533 1.52(4) . ?
C532 H53E 0.9800 . ?
C532 H53F 0.9800 . ?
C532 H53G 0.9800 . ?
C533 H53H 0.9800 . ?
C533 H53I 0.9800 . ?
C533 H53J 0.9800 . ?
C534 H53K 0.9900 . ?
C534 H53L 0.9900 . ?
C534 C535 1.54(3) . ?
C535 H53M 0.9800 . ?
C535 H53N 0.9800 . ?
C535 H53O 0.9800 . ?
C536 H53P 0.9900 . ?
C536 H53Q 0.9900 . ?
C536 C537 1.521(19) . ?
C537 H53R 0.9800 . ?
C537 H53S 0.9800 . ?
C537 H53T 0.9800 . ?
C711 H71A 0.9800 . ?
C711 H71B 0.9800 . ?
C711 H71C 0.9800 . ?
C712 H71D 0.9800 . ?
C712 H71E 0.9800 . ?
C712 H71F 0.9800 . ?
C713 H71G 0.9800 . ?
C713 H71H 0.9800 . ?
C713 H71I 0.9800 . ?
C721 H72A 0.9800 . ?
C721 H72B 0.9800 . ?
C721 H72C 0.9800 . ?
C722 H72D 0.9800 . ?
C722 H72E 0.9800 . ?
C722 H72F 0.9800 . ?
C723 H72G 0.9800 . ?
C723 H72H 0.9800 . ?
C723 H72I 0.9800 . ?
C731 H73D 0.9800 . ?
C731 H73E 0.9800 . ?
C731 H73F 0.9800 . ?
C731 H73A 0.9800 . ?
C731 H73B 0.9800 . ?
C731 H73C 0.9800 . ?
C731 C732 1.480(19) . ?
C731 C733 1.517(19) . ?
C732 H73G 0.9900 . ?
C732 H73H 0.9900 . ?
C733 H73I 0.9900 . ?
C733 H73J 0.9900 . ?
C734 H73K 0.9800 . ?
C734 H73L 0.9800 . ?
C734 H73M 0.9800 . ?
C734 C735 1.537(19) . ?
C735 H73N 0.9900 . ?
C735 H73O 0.9900 . ?
C736 H73P 0.9800 . ?
C736 H73Q 0.9800 . ?
C736 H73R 0.9800 . ?
C736 C737 1.511(19) . ?
C737 H73S 0.9900 . ?
C737 H73T 0.9900 . ?
C738 H73U 0.9800 . ?
C738 H73V 0.9800 . ?
C738 H73W 0.9800 . ?
C738 H73X 0.9800 . ?
C738 H73Y 0.9800 . ?
C738 H 0.9800 . ?
C738 C739 1.548(18) . ?
C738 C740 1.502(18) . ?
C739 H73Z 0.9900 . ?
C739 HA 0.9900 . ?
C740 H74A 0.9900 . ?
C740 H74B 0.9900 . ?

loop_
_platon_squeeze_void_nr
_platon_squeeze_void_average_x
_platon_squeeze_void_average_y
_platon_squeeze_void_average_z
_platon_squeeze_void_volume
_platon_squeeze_void_count_electrons
_platon_squeeze_void_content
1 -0.017 0.483 0.000 1390 392 ' '
2 0.600 0.900 0.500 1391 391 ' '
